data_4130765
loop_
_publ_author_name
'Perla, Luis G.'
'Sevov, Slavi C.'

_publ_section_title
;
 A Stannyl-Decorated Zintl Ion [Ge18Pd3(Sn(i)Pr3)6](2-): Twinned
 Icosahedron with a Common Pd3-Face or 18-Vertex Hypho-Deltahedron with a
 Pd3-Triangle Inside.
;
_journal_issue 31
_journal_name_full 'Journal of the American Chemical Society'
_journal_page_first 9795
_journal_page_last 9798
_journal_paper_doi 10.1021/jacs.6b06545
_journal_volume 138
_journal_year 2016
_chemical_formula_moiety 'C54 H123 Ge18 Pd3 Sn6, C18 H36 K N2 O6, C18 H34 K N2 O6, C6 H14 O'
_chemical_formula_sum 'C96 H212 Ge18 K2 N4 O13 Pd3 Sn6'
_chemical_formula_weight 4046.84
_space_group_crystal_system monoclinic
_space_group_IT_number 14
_space_group_name_Hall '-P 2yn'
_space_group_name_H-M_alt 'P 1 21/n 1'
_atom_sites_solution_hydrogens geom
_atom_sites_solution_primary direct
_audit_creation_date 2016-05-02
_audit_creation_method
;
Olex2 1.2
(compiled 2016.02.19 svn.r3266 for OlexSys, GUI svn.r5155)
;
_cell_angle_alpha 90
_cell_angle_beta 96.851(2)
_cell_angle_gamma 90
_cell_formula_units_Z 4
_cell_length_a 17.3152(9)
_cell_length_b 31.1602(17)
_cell_length_c 26.1732(13)
_cell_measurement_reflns_used 9480
_cell_measurement_temperature 120(2)
_cell_measurement_theta_max 25.90
_cell_measurement_theta_min 2.37
_cell_volume 14020.8(13)
_computing_cell_refinement 'Bruker SAINT v8.34A'
_computing_data_collection 'Bruker APEX-II v2013-10.0'
_computing_data_reduction 'Bruker SAINT v8.34A'
_computing_molecular_graphics 'Olex2 (Dolomanov et al., 2009)'
_computing_publication_material 'Olex2 (Dolomanov et al., 2009)'
_computing_structure_refinement 'ShelXL (Sheldrick, 2015)'
_computing_structure_solution 'ShelXT (Sheldrick, 2015)'
_diffrn_ambient_temperature 120.01
_diffrn_detector_area_resol_mean 8
_diffrn_measured_fraction_theta_full 1.000
_diffrn_measured_fraction_theta_max 0.998
_diffrn_measurement_device_type 'Bruker SMART APEX CCD area detector'
_diffrn_measurement_method '\w and \f scans'
_diffrn_radiation_monochromator graphite
_diffrn_radiation_type MoK\a
_diffrn_radiation_wavelength 0.71073
_diffrn_reflns_av_R_equivalents 0.0597
_diffrn_reflns_av_unetI/netI 0.0433
_diffrn_reflns_Laue_measured_fraction_full 1.000
_diffrn_reflns_Laue_measured_fraction_max 0.998
_diffrn_reflns_limit_h_max 21
_diffrn_reflns_limit_h_min -21
_diffrn_reflns_limit_k_max 39
_diffrn_reflns_limit_k_min -39
_diffrn_reflns_limit_l_max 28
_diffrn_reflns_limit_l_min -32
_diffrn_reflns_number 245922
_diffrn_reflns_point_group_measured_fraction_full 1.000
_diffrn_reflns_point_group_measured_fraction_max 0.998
_diffrn_reflns_theta_full 26.000
_diffrn_reflns_theta_max 26.519
_diffrn_reflns_theta_min 1.020
_diffrn_source 'sealed tube'
_diffrn_standards_number 0
_exptl_absorpt_coefficient_mu 5.318
_exptl_absorpt_correction_T_max 0.4144
_exptl_absorpt_correction_T_min 0.3080
_exptl_absorpt_correction_type numerical
_exptl_absorpt_process_details
;
SADABS-2014/5 (Bruker,2014/5) was used for absorption correction.
wR2(int) was 0.0819 before and 0.0534 after correction.
The Ratio of minimum to maximum transmission is 0.7432.
The \l/2 correction factor is Not present.
;
_exptl_crystal_colour brown-red
_exptl_crystal_density_diffrn 1.917
_exptl_crystal_description block
_exptl_crystal_F_000 7888
_exptl_crystal_size_max 0.481
_exptl_crystal_size_mid 0.279
_exptl_crystal_size_min 0.269
_refine_diff_density_max 4.970
_refine_diff_density_min -2.954
_refine_diff_density_rms 0.239
_refine_ls_extinction_method none
_refine_ls_goodness_of_fit_ref 1.035
_refine_ls_hydrogen_treatment constr
_refine_ls_matrix_type full
_refine_ls_number_parameters 1318
_refine_ls_number_reflns 29056
_refine_ls_number_restraints 0
_refine_ls_restrained_S_all 1.035
_refine_ls_R_factor_all 0.0725
_refine_ls_R_factor_gt 0.0421
_refine_ls_shift/su_max 0.003
_refine_ls_shift/su_mean 0.000
_refine_ls_structure_factor_coef Fsqd
_refine_ls_weighting_details 'w=1/[\s^2^(Fo^2^)+(0.0501P)^2^+81.3530P] where P=(Fo^2^+2Fc^2^)/3'
_refine_ls_weighting_scheme calc
_refine_ls_wR_factor_gt 0.0978
_refine_ls_wR_factor_ref 0.1172
_reflns_Friedel_coverage 0.000
_reflns_number_gt 21155
_reflns_number_total 29056
_reflns_threshold_expression 'I > 2\s(I)'
_olex2_submission_special_instructions 'No special instructions were received'
_cod_data_source_file ja6b06545_si_002.cif
_cod_data_source_block ge18pd3r6
_cod_database_code 4130765
_shelx_space_group_comment
;
The symmetry employed for this shelxl refinement is uniquely defined
by the following loop, which should always be used as a source of
symmetry information in preference to the above space-group names.
They are only intended as comments.
;
_shelx_estimated_absorpt_t_max 0.329
_shelx_estimated_absorpt_t_min 0.184
_olex2_refinement_description
;
1. Fixed Uiso
 At 1.2 times of:
  All C(H) groups, All C(H,H) groups
 At 1.5 times of:
  All C(H,H,H) groups
2.a Ternary CH refined with riding coordinates:
 C41(H41), C11(H11), C14(H14), C44(H44), C35(H35), C17(H17), C53(H53),
 C20(H20), C38(H38), C26(H26), C23(H23), C95(H95), C50(H50), C8(H8), C29(H29),
 C32(H32), C92(H92), C47(H47)
2.b Secondary CH2 refined with riding coordinates:
 C81(H81A,H81B), C82(H82A,H82B), C68(H68A,H68B), C58(H58A,H58B), C60(H60A,
 H60B), C59(H59A,H59B), C65(H65A,H65B), C69(H69A,H69B), C57(H57A,H57B),
 C63(H63A,H63B), C62(H62A,H62B), C56(H56A,H56B), C86(H86A,H86B), C55(H55A,H55B),
  C66(H66A,H66B), C64(H64A,H64B), C67(H67A,H67B), C79(H79A,H79B), C84(H84A,
 H84B), C75(H75A,H75B), C74(H74A,H74B), C70(H70A,H70B), C80(H80A,H80B),
 C61(H61A,H61B), C72(H72A,H72B), C71(H71A,H71B), C90(H90A,H90B), C73(H73A,H73B),
  C87(H87A,H87B), C88(H88A,H88B), C89(H89A,H89B), C76(H76A,H76B), C77(H77A,
 H77B), C85(H85A,H85B), C78(H78A,H78B)
2.c X=CH2 refined with riding coordinates:
 C1(H1A,H1B)
2.d Idealised Me refined as rotating group:
 C43(H43A,H43B,H43C), C10(H10A,H10B,H10C), C15(H15A,H15B,H15C), C12(H12A,H12B,
 H12C), C13(H13A,H13B,H13C), C22(H22A,H22B,H22C), C7(H7A,H7B,H7C), C18(H18A,
 H18B,H18C), C30(H30A,H30B,H30C), C42(H42A,H42B,H42C), C45(H45A,H45B,H45C),
 C3(H3A,H3B,H3C), C19(H19A,H19B,H19C), C34(H34A,H34B,H34C), C24(H24A,H24B,H24C),
  C40(H40A,H40B,H40C), C94(H94A,H94B,H94C), C52(H52A,H52B,H52C), C96(H96A,H96B,
 H96C), C36(H36A,H36B,H36C), C27(H27A,H27B,H27C), C9(H9A,H9B,H9C), C21(H21A,
 H21B,H21C), C37(H37A,H37B,H37C), C48(H48A,H48B,H48C), C16(H16A,H16B,H16C),
 C39(H39A,H39B,H39C), C4(H4A,H4B,H4C), C25(H25A,H25B,H25C), C54(H54A,H54B,H54C),
  C91(H91A,H91B,H91C), C46(H46A,H46B,H46C), C93(H93A,H93B,H93C), C28(H28A,H28B,
 H28C), C49(H49A,H49B,H49C), C51(H51A,H51B,H51C), C6(H6A,H6B,H6C), C31(H31A,
 H31B,H31C), C33(H33A,H33B,H33C)
;
_shelx_shelxl_version_number 2014/7

loop_
_space_group_symop_operation_xyz
'x, y, z'
'-x+1/2, y+1/2, -z+1/2'
'-x, -y, -z'
'x-1/2, -y-1/2, z-1/2'

loop_
_atom_site_label
_atom_site_type_symbol
_atom_site_fract_x
_atom_site_fract_y
_atom_site_fract_z
_atom_site_U_iso_or_equiv
_atom_site_adp_type
_atom_site_occupancy
_atom_site_site_symmetry_order
_atom_site_calc_flag
_atom_site_refinement_flags_posn
Sn2 Sn 0.05228(3) 0.48630(2) 0.24440(2) 0.02404(10) Uani 1 1 d .
Sn4 Sn 0.48617(3) 0.73078(2) 0.22024(2) 0.02983(11) Uani 1 1 d .
Sn5 Sn 0.13556(3) 0.61459(2) 0.03868(2) 0.03099(12) Uani 1 1 d .
Pd2 Pd 0.15706(3) 0.61919(2) 0.20806(2) 0.02253(11) Uani 1 1 d .
Pd1 Pd 0.27718(3) 0.66434(2) 0.27256(2) 0.02185(11) Uani 1 1 d .
Sn6 Sn 0.45754(3) 0.48836(2) 0.23884(2) 0.03351(12) Uani 1 1 d .
Sn1 Sn 0.07543(3) 0.75600(2) 0.23429(2) 0.03289(12) Uani 1 1 d .
Sn3 Sn 0.39335(3) 0.62603(2) 0.43076(2) 0.03460(12) Uani 1 1 d .
Pd3 Pd 0.26947(3) 0.57165(2) 0.27507(2) 0.02268(11) Uani 1 1 d .
Ge11 Ge 0.37523(4) 0.67426(2) 0.21318(3) 0.02128(14) Uani 1 1 d .
Ge12 Ge 0.23056(4) 0.69059(2) 0.17741(3) 0.02280(15) Uani 1 1 d .
Ge13 Ge 0.21822(4) 0.61684(2) 0.12881(2) 0.02374(15) Uani 1 1 d .
Ge10 Ge 0.40470(4) 0.61454(2) 0.28226(3) 0.02439(15) Uani 1 1 d .
Ge17 Ge 0.34509(4) 0.65621(2) 0.11673(3) 0.02403(15) Uani 1 1 d .
Ge7 Ge 0.12520(4) 0.55923(2) 0.26617(3) 0.02410(15) Uani 1 1 d .
Ge9 Ge 0.28494(4) 0.61944(2) 0.35275(3) 0.02423(15) Uani 1 1 d .
Ge5 Ge 0.13466(4) 0.68196(2) 0.26448(3) 0.02398(15) Uani 1 1 d .
Ge8 Ge 0.20283(4) 0.55012(2) 0.35723(3) 0.02722(16) Uani 1 1 d .
Ge15 Ge 0.36388(4) 0.55308(2) 0.21634(3) 0.02514(15) Uani 1 1 d .
Ge16 Ge 0.44976(4) 0.61011(2) 0.18050(3) 0.02633(16) Uani 1 1 d .
Ge2 Ge 0.06081(4) 0.66602(2) 0.34401(3) 0.02845(16) Uani 1 1 d .
Ge6 Ge 0.02702(4) 0.62318(2) 0.25364(3) 0.02689(16) Uani 1 1 d .
Ge14 Ge 0.21726(4) 0.54401(2) 0.17976(3) 0.02657(16) Uani 1 1 d .
Ge4 Ge 0.21215(4) 0.69217(2) 0.35449(3) 0.02791(16) Uani 1 1 d .
Ge3 Ge 0.05514(4) 0.58120(2) 0.34591(3) 0.02810(16) Uani 1 1 d .
Ge18 Ge 0.33707(4) 0.56840(2) 0.11914(3) 0.02789(16) Uani 1 1 d .
Ge1 Ge 0.16511(5) 0.62259(2) 0.40529(3) 0.02877(16) Uani 1 1 d .
K1 K 0.16459(10) 0.38595(5) 0.51379(6) 0.0348(4) Uani 1 1 d .
K2 K 0.69290(9) 0.63348(6) 0.03640(7) 0.0426(4) Uani 1 1 d .
O7 O 0.5983(3) 0.69605(17) -0.0217(2) 0.0412(13) Uani 1 1 d .
O8 O 0.5383(3) 0.61671(16) 0.0041(2) 0.0432(13) Uani 1 1 d .
O1 O 0.2860(3) 0.40421(17) 0.45405(19) 0.0394(12) Uani 1 1 d .
O2 O 0.2342(3) 0.31829(16) 0.46373(19) 0.0379(12) Uani 1 1 d .
O00Y O 0.2225(3) 0.42713(19) 0.60611(19) 0.0461(14) Uani 1 1 d .
O4 O 0.0672(3) 0.45568(18) 0.4814(2) 0.0446(14) Uani 1 1 d .
O3 O 0.0100(3) 0.3683(2) 0.4750(2) 0.0488(14) Uani 1 1 d .
O011 O 0.1561(4) 0.34490(18) 0.6064(2) 0.0495(15) Uani 1 1 d .
O11 O 0.7432(4) 0.3886(2) 0.2553(2) 0.0662(19) Uani 1 1 d .
N1 N 0.2304(4) 0.4770(2) 0.5119(2) 0.0459(17) Uani 1 1 d .
O9 O 0.7302(4) 0.5945(3) 0.1317(2) 0.091(3) Uani 1 1 d .
N2 N 0.1014(4) 0.2934(2) 0.5171(3) 0.0484(18) Uani 1 1 d .
O6 O 0.8124(5) 0.6529(2) -0.0235(3) 0.083(2) Uani 1 1 d .
C41 C 0.0983(4) 0.6767(2) 0.0069(3) 0.0341(17) Uani 1 1 d .
H41 H 0.0506 0.6848 0.0227 0.041 Uiso 1 1 calc R
C81 C 0.5414(5) 0.6743(3) -0.0545(3) 0.0415(19) Uani 1 1 d .
H81A H 0.5666 0.6554 -0.0780 0.050 Uiso 1 1 calc R
H81B H 0.5085 0.6953 -0.0756 0.050 Uiso 1 1 calc R
C11 C -0.0716(4) 0.4961(2) 0.2207(3) 0.0294(15) Uani 1 1 d .
H11 H -0.0951 0.4672 0.2130 0.035 Uiso 1 1 calc R
O5 O 0.7324(4) 0.5747(2) -0.0321(3) 0.079(2) Uani 1 1 d .
C14 C 0.0563(4) 0.4471(2) 0.3139(3) 0.0307(16) Uani 1 1 d .
H14 H 0.0371 0.4655 0.3411 0.037 Uiso 1 1 calc R
C44 C 0.2062(5) 0.5822(2) -0.0129(3) 0.0393(18) Uani 1 1 d .
H44 H 0.2311 0.5572 0.0066 0.047 Uiso 1 1 calc R
O10 O 0.7654(7) 0.6774(3) 0.1195(5) 0.171(7) Uani 1 1 d .
C43 C 0.2718(5) 0.6098(3) -0.0281(3) 0.048(2) Uani 1 1 d .
H43A H 0.2501 0.6339 -0.0492 0.071 Uiso 1 1 calc GR
H43B H 0.3052 0.5926 -0.0477 0.071 Uiso 1 1 calc GR
H43C H 0.3025 0.6209 0.0030 0.071 Uiso 1 1 calc GR
C82 C 0.4921(4) 0.6481(3) -0.0230(3) 0.044(2) Uani 1 1 d .
H82A H 0.4687 0.6669 0.0015 0.053 Uiso 1 1 calc R
H82B H 0.4496 0.6343 -0.0458 0.053 Uiso 1 1 calc R
C10 C -0.1134(5) 0.5158(3) 0.2625(3) 0.0427(19) Uani 1 1 d .
H10A H -0.1048 0.4981 0.2936 0.064 Uiso 1 1 calc GR
H10B H -0.1693 0.5173 0.2508 0.064 Uiso 1 1 calc GR
H10C H -0.0933 0.5448 0.2702 0.064 Uiso 1 1 calc GR
C35 C 0.5222(5) 0.7437(3) 0.1448(3) 0.047(2) Uani 1 1 d .
H35 H 0.4743 0.7528 0.1222 0.056 Uiso 1 1 calc R
C68 C 0.2242(5) 0.4723(3) 0.6050(3) 0.053(2) Uani 1 1 d .
H68A H 0.2486 0.4833 0.6386 0.063 Uiso 1 1 calc R
H68B H 0.1704 0.4836 0.5990 0.063 Uiso 1 1 calc R
N3 N 0.6278(5) 0.5497(2) 0.0519(4) 0.077(3) Uani 1 1 d .
C58 C 0.2772(5) 0.3323(3) 0.4245(3) 0.044(2) Uani 1 1 d .
H58A H 0.2414 0.3425 0.3947 0.053 Uiso 1 1 calc R
H58B H 0.3080 0.3081 0.4130 0.053 Uiso 1 1 calc R
C60 C 0.1528(5) 0.2646(3) 0.4922(4) 0.053(2) Uani 1 1 d .
H60A H 0.1237 0.2382 0.4810 0.064 Uiso 1 1 calc R
H60B H 0.1971 0.2562 0.5177 0.064 Uiso 1 1 calc R
C15 C 0.1369(4) 0.4318(2) 0.3350(3) 0.0374(18) Uani 1 1 d .
H15A H 0.1568 0.4124 0.3102 0.056 Uiso 1 1 calc GR
H15B H 0.1343 0.4165 0.3675 0.056 Uiso 1 1 calc GR
H15C H 0.1717 0.4565 0.3411 0.056 Uiso 1 1 calc GR
C17 C 0.0902(4) 0.4474(2) 0.1823(3) 0.0318(16) Uani 1 1 d .
H17 H 0.1008 0.4674 0.1541 0.038 Uiso 1 1 calc R
C53 C 0.4472(5) 0.4385(2) 0.1805(3) 0.0409(19) Uani 1 1 d .
H53 H 0.4796 0.4136 0.1944 0.049 Uiso 1 1 calc R
C12 C -0.0843(5) 0.5220(3) 0.1715(3) 0.044(2) Uani 1 1 d .
H12A H -0.0640 0.5512 0.1780 0.066 Uiso 1 1 calc GR
H12B H -0.1400 0.5234 0.1595 0.066 Uiso 1 1 calc GR
H12C H -0.0569 0.5083 0.1451 0.066 Uiso 1 1 calc GR
C13 C 0.0001(5) 0.4093(2) 0.3049(3) 0.045(2) Uani 1 1 d .
H13A H -0.0514 0.4199 0.2909 0.068 Uiso 1 1 calc GR
H13B H -0.0036 0.3946 0.3376 0.068 Uiso 1 1 calc GR
H13C H 0.0191 0.3893 0.2804 0.068 Uiso 1 1 calc GR
C22 C 0.4861(5) 0.7007(3) 0.4867(3) 0.048(2) Uani 1 1 d .
H22A H 0.4722 0.6859 0.5174 0.072 Uiso 1 1 calc GR
H22B H 0.4926 0.7314 0.4940 0.072 Uiso 1 1 calc GR
H22C H 0.5349 0.6889 0.4773 0.072 Uiso 1 1 calc GR
C20 C 0.3490(5) 0.6050(3) 0.5018(3) 0.044(2) Uani 1 1 d .
H20 H 0.3091 0.5823 0.4921 0.053 Uiso 1 1 calc R
C59 C 0.1836(5) 0.2846(3) 0.4468(3) 0.047(2) Uani 1 1 d .
H59A H 0.2118 0.2628 0.4287 0.057 Uiso 1 1 calc R
H59B H 0.1400 0.2957 0.4225 0.057 Uiso 1 1 calc R
C65 C 0.1058(5) 0.4900(3) 0.4592(3) 0.049(2) Uani 1 1 d .
H65A H 0.0679 0.5127 0.4475 0.058 Uiso 1 1 calc R
H65B H 0.1293 0.4794 0.4288 0.058 Uiso 1 1 calc R
C38 C 0.0296(5) 0.5771(3) 0.0411(3) 0.046(2) Uani 1 1 d .
H38 H 0.0021 0.5760 0.0053 0.055 Uiso 1 1 calc R
C69 C 0.1876(5) 0.4103(3) 0.6476(3) 0.050(2) Uani 1 1 d .
H69A H 0.1314 0.4173 0.6433 0.060 Uiso 1 1 calc R
H69B H 0.2116 0.4233 0.6802 0.060 Uiso 1 1 calc R
C26 C 0.4999(5) 0.5917(3) 0.4300(3) 0.046(2) Uani 1 1 d .
H26 H 0.5236 0.5897 0.4667 0.055 Uiso 1 1 calc R
N4 N 0.7501(5) 0.7236(3) 0.0288(4) 0.077(3) Uani 1 1 d .
C23 C 0.4217(5) 0.6942(2) 0.4424(3) 0.0400(18) Uani 1 1 d .
H23 H 0.3741 0.7085 0.4526 0.048 Uiso 1 1 calc R
C57 C 0.3300(5) 0.3676(3) 0.4444(3) 0.050(2) Uani 1 1 d .
H57A H 0.3616 0.3584 0.4765 0.060 Uiso 1 1 calc R
H57B H 0.3658 0.3747 0.4188 0.060 Uiso 1 1 calc R
C95 C 0.7724(6) 0.3726(3) 0.3039(3) 0.057(2) Uani 1 1 d .
H95 H 0.8245 0.3595 0.3012 0.068 Uiso 1 1 calc R
C50 C 0.5774(5) 0.5118(3) 0.2454(4) 0.055(2) Uani 1 1 d .
H50 H 0.5821 0.5277 0.2127 0.066 Uiso 1 1 calc R
C7 C -0.0240(6) 0.7922(3) 0.1384(3) 0.054(2) Uani 1 1 d .
H7A H -0.0680 0.7866 0.1578 0.081 Uiso 1 1 calc GR
H7B H -0.0419 0.7915 0.1015 0.081 Uiso 1 1 calc GR
H7C H -0.0020 0.8205 0.1478 0.081 Uiso 1 1 calc GR
C18 C 0.1649(4) 0.4231(2) 0.1993(3) 0.0385(18) Uani 1 1 d .
H18A H 0.2059 0.4435 0.2120 0.058 Uiso 1 1 calc GR
H18B H 0.1808 0.4072 0.1700 0.058 Uiso 1 1 calc GR
H18C H 0.1561 0.4030 0.2268 0.058 Uiso 1 1 calc GR
C30 C 0.3841(5) 0.8088(3) 0.2027(3) 0.051(2) Uani 1 1 d .
H30A H 0.4058 0.8117 0.1700 0.076 Uiso 1 1 calc GR
H30B H 0.3650 0.8367 0.2130 0.076 Uiso 1 1 calc GR
H30C H 0.3410 0.7882 0.1987 0.076 Uiso 1 1 calc GR
C42 C 0.0746(5) 0.6742(3) -0.0513(3) 0.049(2) Uani 1 1 d .
H42A H 0.1198 0.6662 -0.0685 0.073 Uiso 1 1 calc GR
H42B H 0.0550 0.7022 -0.0641 0.073 Uiso 1 1 calc GR
H42C H 0.0337 0.6525 -0.0587 0.073 Uiso 1 1 calc GR
C63 C -0.0367(5) 0.4055(3) 0.4751(3) 0.051(2) Uani 1 1 d .
H63A H -0.0440 0.4133 0.5109 0.061 Uiso 1 1 calc R
H63B H -0.0885 0.4000 0.4558 0.061 Uiso 1 1 calc R
C62 C -0.0229(5) 0.3330(3) 0.4966(4) 0.054(2) Uani 1 1 d .
H62A H -0.0775 0.3294 0.4810 0.065 Uiso 1 1 calc R
H62B H -0.0230 0.3375 0.5340 0.065 Uiso 1 1 calc R
C45 C 0.1568(6) 0.5636(3) -0.0603(3) 0.053(2) Uani 1 1 d .
H45A H 0.1149 0.5460 -0.0493 0.080 Uiso 1 1 calc GR
H45B H 0.1896 0.5458 -0.0799 0.080 Uiso 1 1 calc GR
H45C H 0.1343 0.5871 -0.0822 0.080 Uiso 1 1 calc GR
C3 C -0.0922(5) 0.7436(3) 0.2610(4) 0.058(2) Uani 1 1 d .
H3A H -0.1084 0.7429 0.2239 0.087 Uiso 1 1 calc GR
H3B H -0.1356 0.7534 0.2788 0.087 Uiso 1 1 calc GR
H3C H -0.0766 0.7147 0.2730 0.087 Uiso 1 1 calc GR
C19 C 0.3084(6) 0.6415(3) 0.5264(3) 0.057(3) Uani 1 1 d .
H19A H 0.3459 0.6645 0.5363 0.086 Uiso 1 1 calc GR
H19B H 0.2869 0.6309 0.5570 0.086 Uiso 1 1 calc GR
H19C H 0.2662 0.6527 0.5017 0.086 Uiso 1 1 calc GR
C34 C 0.5547(5) 0.7059(3) 0.1187(3) 0.053(2) Uani 1 1 d .
H34A H 0.6029 0.6963 0.1389 0.080 Uiso 1 1 calc GR
H34B H 0.5655 0.7142 0.0842 0.080 Uiso 1 1 calc GR
H34C H 0.5167 0.6824 0.1160 0.080 Uiso 1 1 calc GR
C8 C 0.0391(5) 0.7573(3) 0.1514(3) 0.0410(19) Uani 1 1 d .
H8 H 0.0855 0.7660 0.1344 0.049 Uiso 1 1 calc R
C56 C 0.3344(5) 0.4392(3) 0.4723(3) 0.049(2) Uani 1 1 d .
H56A H 0.3751 0.4438 0.4493 0.059 Uiso 1 1 calc R
H56B H 0.3601 0.4329 0.5073 0.059 Uiso 1 1 calc R
C86 C 0.6897(6) 0.5581(4) 0.1420(4) 0.065(3) Uani 1 1 d .
H86A H 0.6392 0.5663 0.1532 0.078 Uiso 1 1 calc R
H86B H 0.7196 0.5419 0.1703 0.078 Uiso 1 1 calc R
C55 C 0.2848(6) 0.4787(3) 0.4732(3) 0.051(2) Uani 1 1 d .
H55A H 0.3191 0.5040 0.4800 0.061 Uiso 1 1 calc R
H55B H 0.2550 0.4826 0.4388 0.061 Uiso 1 1 calc R
C24 C 0.4395(5) 0.7155(3) 0.3946(3) 0.050(2) Uani 1 1 d .
H24A H 0.4874 0.7033 0.3841 0.075 Uiso 1 1 calc GR
H24B H 0.4466 0.7463 0.4008 0.075 Uiso 1 1 calc GR
H24C H 0.3965 0.7109 0.3673 0.075 Uiso 1 1 calc GR
C29 C 0.4464(5) 0.7929(2) 0.2435(3) 0.045(2) Uani 1 1 d .
H29 H 0.4912 0.8134 0.2457 0.054 Uiso 1 1 calc R
C66 C 0.1678(6) 0.5079(3) 0.4979(3) 0.058(2) Uani 1 1 d .
H66A H 0.1897 0.5340 0.4836 0.069 Uiso 1 1 calc R
H66B H 0.1445 0.5163 0.5292 0.069 Uiso 1 1 calc R
C40 C 0.1578(5) 0.7119(3) 0.0212(3) 0.052(2) Uani 1 1 d .
H40A H 0.1686 0.7137 0.0588 0.077 Uiso 1 1 calc GR
H40B H 0.1372 0.7394 0.0075 0.077 Uiso 1 1 calc GR
H40C H 0.2060 0.7052 0.0066 0.077 Uiso 1 1 calc GR
C94 C 0.7214(6) 0.3390(4) 0.3226(4) 0.072(3) Uani 1 1 d .
H94A H 0.6702 0.3513 0.3259 0.108 Uiso 1 1 calc GR
H94B H 0.7448 0.3285 0.3562 0.108 Uiso 1 1 calc GR
H94C H 0.7157 0.3152 0.2980 0.108 Uiso 1 1 calc GR
C52 C 0.3647(5) 0.4228(3) 0.1686(4) 0.054(2) Uani 1 1 d .
H52A H 0.3467 0.4113 0.1999 0.081 Uiso 1 1 calc GR
H52B H 0.3626 0.4003 0.1424 0.081 Uiso 1 1 calc GR
H52C H 0.3312 0.4468 0.1557 0.081 Uiso 1 1 calc GR
C96 C 0.7833(6) 0.4097(3) 0.3400(4) 0.068(3) Uani 1 1 d .
H96A H 0.8097 0.4330 0.3240 0.102 Uiso 1 1 calc GR
H96B H 0.8148 0.4007 0.3718 0.102 Uiso 1 1 calc GR
H96C H 0.7324 0.4197 0.3480 0.102 Uiso 1 1 calc GR
C64 C 0.0022(5) 0.4413(3) 0.4505(4) 0.061(3) Uani 1 1 d .
H64A H 0.0176 0.4314 0.4172 0.073 Uiso 1 1 calc R
H64B H -0.0349 0.4653 0.4434 0.073 Uiso 1 1 calc R
C32 C 0.5827(5) 0.7094(3) 0.2754(4) 0.056(2) Uani 1 1 d .
H32 H 0.5588 0.6949 0.3038 0.068 Uiso 1 1 calc R
C67 C 0.2695(6) 0.4873(3) 0.5631(3) 0.055(2) Uani 1 1 d .
H67A H 0.2769 0.5188 0.5660 0.066 Uiso 1 1 calc R
H67B H 0.3215 0.4738 0.5676 0.066 Uiso 1 1 calc R
C36 C 0.5774(6) 0.7821(3) 0.1484(4) 0.068(3) Uani 1 1 d .
H36A H 0.5544 0.8059 0.1659 0.102 Uiso 1 1 calc GR
H36B H 0.5862 0.7912 0.1137 0.102 Uiso 1 1 calc GR
H36C H 0.6271 0.7740 0.1679 0.102 Uiso 1 1 calc GR
C79 C 0.7039(6) 0.7455(3) -0.0129(4) 0.070(3) Uani 1 1 d .
H79A H 0.7405 0.7603 -0.0333 0.084 Uiso 1 1 calc R
H79B H 0.6741 0.7682 0.0026 0.084 Uiso 1 1 calc R
C84 C 0.5465(6) 0.5527(3) 0.0526(4) 0.067(3) Uani 1 1 d .
H84A H 0.5380 0.5580 0.0888 0.081 Uiso 1 1 calc R
H84B H 0.5250 0.5239 0.0436 0.081 Uiso 1 1 calc R
C92 C 0.7522(6) 0.3625(4) 0.2122(4) 0.066(3) Uani 1 1 d .
H92 H 0.7430 0.3320 0.2215 0.080 Uiso 1 1 calc R
C27 C 0.5600(5) 0.6136(3) 0.4011(3) 0.050(2) Uani 1 1 d .
H27A H 0.5386 0.6175 0.3650 0.075 Uiso 1 1 calc GR
H27B H 0.6068 0.5957 0.4028 0.075 Uiso 1 1 calc GR
H27C H 0.5735 0.6416 0.4167 0.075 Uiso 1 1 calc GR
C75 C 0.8112(6) 0.5795(3) -0.0497(3) 0.058(3) Uani 1 1 d .
H75A H 0.8536 0.5713 -0.0227 0.070 Uiso 1 1 calc R
H75B H 0.8160 0.5631 -0.0816 0.070 Uiso 1 1 calc R
C9 C 0.0140(5) 0.7145(3) 0.1307(3) 0.045(2) Uani 1 1 d .
H9A H 0.0585 0.6948 0.1345 0.068 Uiso 1 1 calc GR
H9B H -0.0058 0.7171 0.0941 0.068 Uiso 1 1 calc GR
H9C H -0.0271 0.7033 0.1496 0.068 Uiso 1 1 calc GR
C47 C 0.4379(5) 0.4591(2) 0.3118(3) 0.046(2) Uani 1 1 d .
H47 H 0.4602 0.4788 0.3399 0.056 Uiso 1 1 calc R
C21 C 0.4113(6) 0.5853(3) 0.5398(3) 0.062(3) Uani 1 1 d .
H21A H 0.4341 0.5606 0.5238 0.093 Uiso 1 1 calc GR
H21B H 0.3884 0.5758 0.5703 0.093 Uiso 1 1 calc GR
H21C H 0.4519 0.6066 0.5498 0.093 Uiso 1 1 calc GR
C37 C -0.0241(5) 0.5986(3) 0.0743(3) 0.057(3) Uani 1 1 d .
H37A H 0.0009 0.5998 0.1099 0.086 Uiso 1 1 calc GR
H37B H -0.0726 0.5823 0.0729 0.086 Uiso 1 1 calc GR
H37C H -0.0355 0.6278 0.0616 0.086 Uiso 1 1 calc GR
C74 C 0.7254(6) 0.5357(3) -0.0118(5) 0.080(4) Uani 1 1 d .
H74A H 0.7617 0.5339 0.0203 0.096 Uiso 1 1 calc R
H74B H 0.7428 0.5143 -0.0360 0.096 Uiso 1 1 calc R
C48 C 0.4799(6) 0.4167(3) 0.3193(4) 0.058(2) Uani 1 1 d .
H48A H 0.4620 0.3974 0.2908 0.087 Uiso 1 1 calc GR
H48B H 0.4690 0.4038 0.3518 0.087 Uiso 1 1 calc GR
H48C H 0.5361 0.4214 0.3203 0.087 Uiso 1 1 calc GR
C70 C 0.1981(6) 0.3636(3) 0.6495(3) 0.060(3) Uani 1 1 d .
H70A H 0.2540 0.3565 0.6503 0.072 Uiso 1 1 calc R
H70B H 0.1798 0.3520 0.6812 0.072 Uiso 1 1 calc R
C80 C 0.6478(5) 0.7215(3) -0.0498(3) 0.048(2) Uani 1 1 d .
H80A H 0.6160 0.7418 -0.0725 0.058 Uiso 1 1 calc R
H80B H 0.6763 0.7027 -0.0716 0.058 Uiso 1 1 calc R
C61 C 0.0227(5) 0.2936(3) 0.4876(4) 0.060(3) Uani 1 1 d .
H61A H -0.0062 0.2680 0.4973 0.071 Uiso 1 1 calc R
H61B H 0.0280 0.2914 0.4504 0.071 Uiso 1 1 calc R
C83 C 0.4977(6) 0.5833(3) 0.0214(5) 0.082(4) Uani 1 1 d .
C16 C 0.0259(5) 0.4167(3) 0.1604(4) 0.055(2) Uani 1 1 d .
H16A H 0.0158 0.3958 0.1869 0.083 Uiso 1 1 calc GR
H16B H 0.0422 0.4015 0.1307 0.083 Uiso 1 1 calc GR
H16C H -0.0217 0.4330 0.1496 0.083 Uiso 1 1 calc GR
C39 C 0.0489(6) 0.5311(3) 0.0574(3) 0.057(3) Uani 1 1 d .
H39A H 0.0806 0.5180 0.0331 0.086 Uiso 1 1 calc GR
H39B H 0.0006 0.5148 0.0577 0.086 Uiso 1 1 calc GR
H39C H 0.0778 0.5310 0.0920 0.086 Uiso 1 1 calc GR
C4 C 0.2029(6) 0.8075(3) 0.3002(4) 0.071(3) Uani 1 1 d .
H4A H 0.1704 0.8043 0.3281 0.106 Uiso 1 1 calc GR
H4B H 0.2338 0.8338 0.3054 0.106 Uiso 1 1 calc GR
H4C H 0.2378 0.7827 0.3000 0.106 Uiso 1 1 calc GR
C72 C 0.0983(7) 0.2818(3) 0.5699(4) 0.066(3) Uani 1 1 d .
H72A H 0.0982 0.2501 0.5725 0.079 Uiso 1 1 calc R
H72B H 0.0487 0.2923 0.5805 0.079 Uiso 1 1 calc R
C25 C 0.4843(6) 0.5463(3) 0.4120(4) 0.057(2) Uani 1 1 d .
H25A H 0.4505 0.5321 0.4344 0.085 Uiso 1 1 calc GR
H25B H 0.5336 0.5306 0.4134 0.085 Uiso 1 1 calc GR
H25C H 0.4587 0.5465 0.3765 0.085 Uiso 1 1 calc GR
C71 C 0.1645(6) 0.2990(3) 0.6069(4) 0.065(3) Uani 1 1 d .
H71A H 0.1617 0.2876 0.6419 0.078 Uiso 1 1 calc R
H71B H 0.2151 0.2907 0.5958 0.078 Uiso 1 1 calc R
C54 C 0.4785(7) 0.4535(3) 0.1323(4) 0.069(3) Uani 1 1 d .
H54A H 0.4480 0.4780 0.1178 0.104 Uiso 1 1 calc GR
H54B H 0.4750 0.4301 0.1071 0.104 Uiso 1 1 calc GR
H54C H 0.5331 0.4620 0.1406 0.104 Uiso 1 1 calc GR
C2 C -0.0255(7) 0.7734(3) 0.2723(4) 0.073(3) Uani 1 1 d .
C91 C 0.8307(6) 0.3659(4) 0.1953(4) 0.076(3) Uani 1 1 d .
H91A H 0.8392 0.3953 0.1840 0.114 Uiso 1 1 calc GR
H91B H 0.8346 0.3460 0.1667 0.114 Uiso 1 1 calc GR
H91C H 0.8701 0.3586 0.2240 0.114 Uiso 1 1 calc GR
C46 C 0.3516(5) 0.4540(3) 0.3163(4) 0.057(2) Uani 1 1 d .
H46A H 0.3257 0.4819 0.3110 0.085 Uiso 1 1 calc GR
H46B H 0.3448 0.4431 0.3506 0.085 Uiso 1 1 calc GR
H46C H 0.3286 0.4337 0.2901 0.085 Uiso 1 1 calc GR
C90 C 0.7473(7) 0.7444(4) 0.0817(4) 0.077(3) Uani 1 1 d .
H90A H 0.7682 0.7740 0.0818 0.092 Uiso 1 1 calc R
H90B H 0.6931 0.7456 0.0901 0.092 Uiso 1 1 calc R
C5 C 0.1531(9) 0.8099(4) 0.2508(4) 0.098(5) Uani 1 1 d .
C73 C 0.6494(8) 0.5233(4) -0.0003(4) 0.099(5) Uani 1 1 d .
H73A H 0.6482 0.4920 0.0060 0.119 Uiso 1 1 calc R
H73B H 0.6102 0.5300 -0.0299 0.119 Uiso 1 1 calc R
C93 C 0.6886(8) 0.3761(5) 0.1699(4) 0.103(5) Uani 1 1 d .
H93A H 0.6377 0.3734 0.1825 0.155 Uiso 1 1 calc GR
H93B H 0.6902 0.3575 0.1398 0.155 Uiso 1 1 calc GR
H93C H 0.6970 0.4059 0.1602 0.155 Uiso 1 1 calc GR
C87 C 0.7641(9) 0.6189(4) 0.1707(5) 0.108(6) Uani 1 1 d .
H87A H 0.8074 0.6021 0.1891 0.130 Uiso 1 1 calc R
H87B H 0.7255 0.6236 0.1952 0.130 Uiso 1 1 calc R
C88 C 0.7949(8) 0.6609(5) 0.1579(5) 0.109(6) Uani 1 1 d .
H88A H 0.7898 0.6807 0.1870 0.131 Uiso 1 1 calc R
H88B H 0.8511 0.6576 0.1552 0.131 Uiso 1 1 calc R
C89 C 0.7916(7) 0.7198(4) 0.1164(8) 0.161(9) Uani 1 1 d .
H89A H 0.7933 0.7333 0.1507 0.194 Uiso 1 1 calc R
H89B H 0.8455 0.7192 0.1071 0.194 Uiso 1 1 calc R
C76 C 0.8084(6) 0.6230(3) -0.0581(5) 0.089(5) Uani 1 1 d .
H76A H 0.8507 0.6293 -0.0794 0.107 Uiso 1 1 calc R
H76B H 0.7591 0.6282 -0.0806 0.107 Uiso 1 1 calc R
C77 C 0.8310(7) 0.6949(3) -0.0350(5) 0.090(4) Uani 1 1 d .
H77A H 0.7920 0.7074 -0.0616 0.108 Uiso 1 1 calc R
H77B H 0.8832 0.6967 -0.0468 0.108 Uiso 1 1 calc R
C28 C 0.4170(7) 0.7910(3) 0.2962(4) 0.078(3) Uani 1 1 d .
H28A H 0.3770 0.7686 0.2960 0.117 Uiso 1 1 calc GR
H28B H 0.3946 0.8188 0.3039 0.117 Uiso 1 1 calc GR
H28C H 0.4603 0.7842 0.3226 0.117 Uiso 1 1 calc GR
C49 C 0.5968(6) 0.5432(4) 0.2874(5) 0.100(5) Uani 1 1 d .
H49A H 0.5586 0.5665 0.2841 0.150 Uiso 1 1 calc GR
H49B H 0.6488 0.5550 0.2853 0.150 Uiso 1 1 calc GR
H49C H 0.5959 0.5289 0.3207 0.150 Uiso 1 1 calc GR
C85 C 0.6736(8) 0.5250(4) 0.0858(7) 0.144(8) Uani 1 1 d .
H85A H 0.7233 0.5179 0.0725 0.173 Uiso 1 1 calc R
H85B H 0.6469 0.4980 0.0932 0.173 Uiso 1 1 calc R
C51 C 0.6348(6) 0.4757(4) 0.2468(6) 0.104(5) Uani 1 1 d .
H51A H 0.6313 0.4582 0.2775 0.156 Uiso 1 1 calc GR
H51B H 0.6875 0.4874 0.2478 0.156 Uiso 1 1 calc GR
H51C H 0.6231 0.4579 0.2159 0.156 Uiso 1 1 calc GR
C6 C 0.1784(6) 0.8301(4) 0.2076(5) 0.087(4) Uani 1 1 d .
H6A H 0.2075 0.8096 0.1890 0.131 Uiso 1 1 calc GR
H6B H 0.2120 0.8545 0.2189 0.131 Uiso 1 1 calc GR
H6C H 0.1331 0.8404 0.1848 0.131 Uiso 1 1 calc GR
C31 C 0.6303(8) 0.6766(6) 0.2537(5) 0.135(7) Uani 1 1 d .
H31A H 0.5963 0.6568 0.2324 0.203 Uiso 1 1 calc GR
H31B H 0.6602 0.6607 0.2817 0.203 Uiso 1 1 calc GR
H31C H 0.6660 0.6905 0.2324 0.203 Uiso 1 1 calc GR
C1 C -0.0178(9) 0.7946(8) 0.3124(9) 0.268(18) Uani 1 1 d .
H1A H -0.0546 0.7918 0.3363 0.322 Uiso 1 1 calc R
H1B H 0.0251 0.8136 0.3193 0.322 Uiso 1 1 calc R
C33 C 0.6286(9) 0.7474(5) 0.3001(7) 0.157(8) Uani 1 1 d .
H33A H 0.6566 0.7615 0.2744 0.236 Uiso 1 1 calc GR
H33B H 0.6658 0.7372 0.3286 0.236 Uiso 1 1 calc GR
H33C H 0.5927 0.7679 0.3131 0.236 Uiso 1 1 calc GR
C78 C 0.8294(5) 0.7198(3) 0.0228(4) 0.050(2) Uani 1 1 d .
H78A H 0.8570 0.7024 0.0509 0.060 Uiso 1 1 calc R
H78B H 0.8542 0.7484 0.0227 0.060 Uiso 1 1 calc R

loop_
_atom_site_aniso_label
_atom_site_aniso_U_11
_atom_site_aniso_U_22
_atom_site_aniso_U_33
_atom_site_aniso_U_23
_atom_site_aniso_U_13
_atom_site_aniso_U_12
Sn2 0.0253(2) 0.0213(2) 0.0261(2) -0.00192(18) 0.00522(19) -0.00478(18)
Sn4 0.0217(2) 0.0275(2) 0.0390(3) 0.0064(2) -0.0017(2) -0.00590(19)
Sn5 0.0394(3) 0.0341(3) 0.0184(2) 0.00119(19) -0.0009(2) -0.0116(2)
Pd2 0.0261(3) 0.0236(3) 0.0178(2) 0.00008(19) 0.0026(2) -0.0064(2)
Pd1 0.0249(3) 0.0226(2) 0.0181(2) -0.00087(19) 0.0032(2) -0.0049(2)
Sn6 0.0384(3) 0.0233(2) 0.0394(3) 0.0045(2) 0.0070(2) 0.0040(2)
Sn1 0.0486(3) 0.0211(2) 0.0291(3) -0.00281(19) 0.0055(2) -0.0063(2)
Sn3 0.0421(3) 0.0388(3) 0.0212(2) -0.0002(2) -0.0032(2) -0.0115(2)
Pd3 0.0283(3) 0.0214(2) 0.0185(2) -0.00022(19) 0.0032(2) -0.0048(2)
Ge11 0.0233(4) 0.0194(3) 0.0215(3) 0.0002(3) 0.0036(3) -0.0039(3)
Ge12 0.0246(4) 0.0227(3) 0.0210(3) 0.0020(3) 0.0023(3) -0.0034(3)
Ge13 0.0289(4) 0.0260(4) 0.0163(3) -0.0005(3) 0.0023(3) -0.0072(3)
Ge10 0.0284(4) 0.0233(4) 0.0212(3) 0.0006(3) 0.0020(3) -0.0018(3)
Ge17 0.0280(4) 0.0239(4) 0.0206(3) 0.0024(3) 0.0048(3) -0.0045(3)
Ge7 0.0296(4) 0.0221(3) 0.0210(3) 0.0001(3) 0.0045(3) -0.0073(3)
Ge9 0.0307(4) 0.0253(4) 0.0167(3) -0.0007(3) 0.0028(3) -0.0059(3)
Ge5 0.0269(4) 0.0242(4) 0.0213(4) 0.0000(3) 0.0045(3) -0.0044(3)
Ge8 0.0348(4) 0.0256(4) 0.0217(4) 0.0029(3) 0.0053(3) -0.0053(3)
Ge15 0.0341(4) 0.0190(3) 0.0228(4) 0.0008(3) 0.0055(3) 0.0011(3)
Ge16 0.0304(4) 0.0229(4) 0.0263(4) 0.0005(3) 0.0060(3) 0.0007(3)
Ge2 0.0333(4) 0.0278(4) 0.0259(4) -0.0009(3) 0.0105(3) -0.0021(3)
Ge6 0.0268(4) 0.0283(4) 0.0259(4) 0.0000(3) 0.0046(3) -0.0054(3)
Ge14 0.0367(4) 0.0218(3) 0.0216(4) -0.0030(3) 0.0046(3) -0.0085(3)
Ge4 0.0357(4) 0.0261(4) 0.0223(4) -0.0040(3) 0.0049(3) -0.0057(3)
Ge3 0.0323(4) 0.0283(4) 0.0250(4) 0.0013(3) 0.0089(3) -0.0071(3)
Ge18 0.0388(4) 0.0245(4) 0.0213(4) -0.0041(3) 0.0073(3) -0.0031(3)
Ge1 0.0368(4) 0.0310(4) 0.0196(3) -0.0008(3) 0.0080(3) -0.0048(3)
K1 0.0383(9) 0.0396(9) 0.0259(8) -0.0018(7) 0.0018(7) 0.0079(7)
K2 0.0239(8) 0.0529(11) 0.0523(11) 0.0182(9) 0.0095(7) -0.0018(7)
O7 0.032(3) 0.044(3) 0.048(3) 0.008(3) 0.002(2) -0.006(2)
O8 0.031(3) 0.035(3) 0.066(4) 0.004(3) 0.012(3) 0.000(2)
O1 0.040(3) 0.041(3) 0.036(3) 0.001(2) 0.003(2) 0.008(2)
O2 0.045(3) 0.036(3) 0.035(3) -0.003(2) 0.016(2) 0.003(2)
O00Y 0.053(4) 0.058(4) 0.027(3) -0.002(3) 0.002(2) -0.005(3)
O4 0.047(3) 0.052(3) 0.036(3) 0.015(3) 0.009(3) 0.011(3)
O3 0.042(3) 0.066(4) 0.042(3) -0.004(3) 0.015(3) 0.000(3)
O011 0.069(4) 0.050(4) 0.030(3) 0.007(3) 0.007(3) 0.001(3)
O11 0.087(5) 0.071(5) 0.044(4) -0.001(3) 0.016(3) 0.020(4)
N1 0.065(5) 0.038(4) 0.034(4) -0.001(3) 0.005(3) 0.001(3)
O9 0.091(6) 0.136(7) 0.041(4) 0.025(4) -0.008(4) -0.074(5)
N2 0.049(4) 0.046(4) 0.057(5) -0.009(3) 0.030(4) -0.005(3)
O6 0.093(6) 0.065(5) 0.089(6) -0.009(4) 0.001(4) -0.012(4)
C41 0.035(4) 0.040(4) 0.028(4) 0.002(3) 0.006(3) -0.003(3)
C81 0.038(5) 0.037(4) 0.050(5) 0.003(4) 0.004(4) 0.001(4)
C11 0.022(4) 0.027(4) 0.040(4) -0.002(3) 0.007(3) -0.008(3)
O5 0.074(5) 0.081(5) 0.083(5) -0.011(4) 0.021(4) -0.010(4)
C14 0.035(4) 0.022(3) 0.036(4) 0.005(3) 0.009(3) -0.002(3)
C44 0.057(5) 0.037(4) 0.023(4) 0.001(3) -0.001(3) 0.002(4)
O10 0.200(12) 0.046(5) 0.219(12) 0.032(6) -0.171(11) -0.027(6)
C43 0.047(5) 0.061(6) 0.035(4) -0.006(4) 0.005(4) 0.006(4)
C82 0.030(4) 0.039(4) 0.065(6) -0.002(4) 0.005(4) -0.003(4)
C10 0.035(4) 0.045(5) 0.050(5) -0.002(4) 0.016(4) -0.005(4)
C35 0.034(4) 0.056(5) 0.052(5) 0.015(4) 0.014(4) -0.015(4)
C68 0.057(6) 0.065(6) 0.035(5) -0.016(4) 0.002(4) -0.008(5)
N3 0.072(6) 0.027(4) 0.120(8) 0.014(4) -0.041(6) -0.006(4)
C58 0.044(5) 0.047(5) 0.044(5) 0.002(4) 0.019(4) 0.009(4)
C60 0.060(6) 0.037(5) 0.070(6) 0.000(4) 0.034(5) 0.002(4)
C15 0.043(5) 0.027(4) 0.043(5) 0.000(3) 0.008(4) 0.000(3)
C17 0.035(4) 0.031(4) 0.031(4) -0.006(3) 0.010(3) -0.009(3)
C53 0.045(5) 0.031(4) 0.048(5) -0.001(3) 0.008(4) 0.007(3)
C12 0.038(5) 0.055(5) 0.037(4) 0.001(4) -0.006(4) 0.005(4)
C13 0.049(5) 0.027(4) 0.060(5) 0.013(4) 0.005(4) -0.009(4)
C22 0.054(5) 0.046(5) 0.044(5) -0.010(4) 0.001(4) -0.012(4)
C20 0.067(6) 0.039(4) 0.023(4) 0.004(3) -0.010(4) -0.009(4)
C59 0.048(5) 0.043(5) 0.054(5) -0.008(4) 0.022(4) 0.008(4)
C65 0.055(5) 0.043(5) 0.052(5) 0.019(4) 0.019(4) 0.013(4)
C38 0.056(5) 0.055(5) 0.025(4) 0.002(4) -0.005(4) -0.028(4)
C69 0.043(5) 0.086(7) 0.021(4) -0.008(4) 0.006(3) -0.010(5)
C26 0.056(5) 0.042(5) 0.039(5) 0.001(4) -0.004(4) 0.002(4)
N4 0.051(5) 0.068(6) 0.112(8) 0.016(6) 0.005(5) -0.008(4)
C23 0.041(5) 0.037(4) 0.042(5) -0.012(4) 0.004(4) -0.005(4)
C57 0.046(5) 0.053(5) 0.055(5) 0.013(4) 0.024(4) 0.007(4)
C95 0.058(6) 0.065(6) 0.047(5) 0.011(5) 0.005(5) 0.001(5)
C50 0.041(5) 0.046(5) 0.077(7) 0.013(5) 0.003(5) -0.005(4)
C7 0.070(6) 0.049(5) 0.042(5) 0.009(4) 0.003(4) 0.011(5)
C18 0.041(5) 0.036(4) 0.041(4) 0.000(3) 0.012(4) -0.001(3)
C30 0.053(5) 0.034(4) 0.063(6) 0.005(4) 0.001(4) 0.003(4)
C42 0.062(6) 0.050(5) 0.034(4) 0.009(4) 0.000(4) 0.016(4)
C63 0.032(5) 0.074(6) 0.049(5) 0.017(5) 0.011(4) 0.008(4)
C62 0.046(5) 0.058(6) 0.061(6) -0.025(5) 0.017(4) -0.004(4)
C45 0.073(6) 0.053(5) 0.032(4) -0.008(4) -0.005(4) -0.001(5)
C3 0.063(6) 0.052(6) 0.061(6) 0.014(5) 0.020(5) 0.016(5)
C19 0.079(7) 0.065(6) 0.031(4) -0.016(4) 0.017(4) -0.023(5)
C34 0.035(5) 0.079(7) 0.046(5) 0.005(5) 0.008(4) -0.019(4)
C8 0.050(5) 0.042(5) 0.031(4) 0.000(3) 0.009(4) 0.007(4)
C56 0.050(5) 0.053(5) 0.044(5) -0.002(4) 0.002(4) -0.010(4)
C86 0.050(6) 0.087(8) 0.060(6) 0.034(6) 0.016(5) 0.000(5)
C55 0.074(6) 0.040(5) 0.041(5) 0.002(4) 0.009(4) -0.007(4)
C24 0.057(6) 0.040(5) 0.053(5) -0.006(4) 0.008(4) -0.020(4)
C29 0.063(6) 0.023(4) 0.045(5) 0.002(3) -0.008(4) -0.013(4)
C66 0.086(7) 0.045(5) 0.044(5) -0.002(4) 0.018(5) 0.004(5)
C40 0.060(6) 0.039(5) 0.054(5) 0.011(4) -0.001(4) 0.005(4)
C94 0.075(7) 0.087(8) 0.054(6) -0.002(6) 0.007(5) -0.021(6)
C52 0.049(5) 0.054(6) 0.060(6) -0.018(5) 0.006(4) 0.002(4)
C96 0.076(7) 0.086(8) 0.045(5) -0.008(5) 0.016(5) -0.026(6)
C64 0.033(5) 0.093(8) 0.059(6) 0.037(5) 0.019(4) 0.019(5)
C32 0.037(5) 0.065(6) 0.062(6) 0.015(5) -0.020(4) -0.002(4)
C67 0.070(6) 0.054(6) 0.041(5) -0.008(4) 0.004(4) -0.015(5)
C36 0.062(6) 0.057(6) 0.091(8) 0.016(5) 0.036(6) -0.018(5)
C79 0.046(6) 0.066(7) 0.093(8) 0.046(6) -0.015(5) -0.018(5)
C84 0.083(8) 0.045(5) 0.084(7) 0.009(5) 0.050(6) 0.002(5)
C92 0.064(7) 0.086(8) 0.052(6) -0.006(5) 0.020(5) 0.000(6)
C27 0.051(5) 0.058(6) 0.037(5) -0.007(4) -0.007(4) 0.005(4)
C75 0.070(7) 0.074(7) 0.036(5) -0.014(4) 0.030(5) -0.008(5)
C9 0.049(5) 0.053(5) 0.031(4) -0.008(4) -0.002(4) 0.013(4)
C47 0.068(6) 0.030(4) 0.039(5) 0.005(3) 0.000(4) 0.003(4)
C21 0.076(7) 0.074(7) 0.033(5) 0.017(4) -0.008(5) -0.018(5)
C37 0.060(6) 0.069(6) 0.044(5) 0.002(5) 0.012(4) -0.031(5)
C74 0.055(6) 0.052(6) 0.144(11) 0.059(7) 0.060(7) 0.028(5)
C48 0.062(6) 0.050(5) 0.058(6) 0.018(5) -0.005(5) 0.007(5)
C70 0.067(6) 0.085(7) 0.026(4) 0.019(5) -0.001(4) -0.001(6)
C80 0.045(5) 0.044(5) 0.058(6) 0.010(4) 0.015(4) -0.007(4)
C61 0.053(6) 0.055(6) 0.073(7) -0.017(5) 0.019(5) -0.010(5)
C83 0.043(6) 0.074(7) 0.123(10) 0.060(7) -0.016(6) -0.030(5)
C16 0.042(5) 0.058(6) 0.067(6) -0.040(5) 0.011(4) -0.012(4)
C39 0.075(7) 0.055(6) 0.040(5) 0.002(4) -0.001(5) -0.037(5)
C4 0.060(6) 0.030(5) 0.112(9) 0.012(5) -0.033(6) -0.008(4)
C72 0.093(8) 0.043(5) 0.068(7) 0.004(5) 0.040(6) -0.005(5)
C25 0.060(6) 0.048(5) 0.058(6) 0.002(4) -0.010(5) -0.001(5)
C71 0.081(7) 0.066(7) 0.052(6) 0.022(5) 0.025(5) 0.016(6)
C54 0.114(9) 0.048(6) 0.052(6) -0.008(5) 0.032(6) -0.003(6)
C2 0.096(8) 0.041(5) 0.095(8) -0.031(5) 0.065(7) -0.020(5)
C91 0.067(7) 0.091(8) 0.074(7) -0.017(6) 0.026(6) -0.007(6)
C46 0.065(6) 0.053(6) 0.055(6) 0.021(4) 0.018(5) 0.009(5)
C90 0.088(9) 0.070(7) 0.075(8) -0.017(6) 0.021(6) -0.012(6)
C5 0.172(13) 0.091(8) 0.033(5) -0.010(5) 0.014(7) -0.099(9)
C73 0.152(12) 0.088(9) 0.059(7) -0.024(6) 0.018(7) -0.082(9)
C93 0.095(10) 0.167(14) 0.051(7) -0.017(8) 0.017(7) 0.006(9)
C87 0.132(12) 0.113(11) 0.065(8) -0.040(7) -0.049(8) 0.080(10)
C88 0.090(9) 0.140(13) 0.112(11) -0.104(10) 0.075(9) -0.068(9)
C89 0.063(8) 0.037(6) 0.36(3) 0.030(11) -0.077(12) 0.000(6)
C76 0.067(7) 0.071(7) 0.118(10) -0.071(7) -0.042(7) 0.040(6)
C77 0.089(8) 0.041(5) 0.159(12) 0.018(6) 0.095(8) -0.003(5)
C28 0.133(11) 0.037(5) 0.064(7) -0.005(5) 0.013(7) 0.012(6)
C49 0.053(7) 0.090(9) 0.144(12) -0.047(8) -0.043(7) 0.023(6)
C85 0.090(10) 0.102(11) 0.26(2) 0.123(13) 0.102(12) 0.036(8)
C51 0.049(7) 0.074(8) 0.192(15) -0.020(9) 0.028(8) 0.006(6)
C6 0.045(6) 0.077(8) 0.136(11) 0.066(8) -0.004(6) -0.013(5)
C31 0.085(9) 0.245(19) 0.070(8) -0.030(10) -0.020(7) 0.104(12)
C1 0.091(12) 0.39(3) 0.34(3) -0.33(3) 0.106(15) -0.093(16)
C33 0.106(12) 0.143(15) 0.192(18) 0.011(13) -0.105(13) -0.030(11)
C78 0.038(5) 0.038(5) 0.076(6) 0.004(4) 0.019(4) -0.009(4)

loop_
_atom_type_symbol
_atom_type_description
_atom_type_scat_dispersion_real
_atom_type_scat_dispersion_imag
_atom_type_scat_source
C C 0.0033 0.0016 'International Tables Vol C Tables 4.2.6.8 and 6.1.1.4'
H H 0.0000 0.0000 'International Tables Vol C Tables 4.2.6.8 and 6.1.1.4'
N N 0.0061 0.0033 'International Tables Vol C Tables 4.2.6.8 and 6.1.1.4'
O O 0.0106 0.0060 'International Tables Vol C Tables 4.2.6.8 and 6.1.1.4'
K K 0.2009 0.2494 'International Tables Vol C Tables 4.2.6.8 and 6.1.1.4'
Ge Ge 0.1547 1.8001 'International Tables Vol C Tables 4.2.6.8 and 6.1.1.4'
Pd Pd -0.9988 1.0072 'International Tables Vol C Tables 4.2.6.8 and 6.1.1.4'
Sn Sn -0.6537 1.4246 'International Tables Vol C Tables 4.2.6.8 and 6.1.1.4'

loop_
_geom_angle_atom_site_label_1
_geom_angle_atom_site_label_2
_geom_angle_atom_site_label_3
_geom_angle
C11 Sn2 Ge7 111.76(18)
C11 Sn2 C14 104.3(3)
C11 Sn2 C17 103.8(3)
C14 Sn2 Ge7 109.62(19)
C14 Sn2 C17 109.0(3)
C17 Sn2 Ge7 117.38(18)
C35 Sn4 Ge11 110.5(2)
C35 Sn4 C32 112.2(4)
C29 Sn4 Ge11 111.7(2)
C29 Sn4 C35 103.0(3)
C29 Sn4 C32 109.3(3)
C32 Sn4 Ge11 110.0(3)
C41 Sn5 Ge13 115.32(19)
C41 Sn5 C44 109.8(3)
C41 Sn5 C38 106.0(3)
C44 Sn5 Ge13 106.6(2)
C44 Sn5 C38 107.8(3)
C38 Sn5 Ge13 111.1(2)
Pd3 Pd2 Pd1 60.342(17)
Ge12 Pd2 Pd1 56.333(19)
Ge12 Pd2 Pd3 107.10(2)
Ge13 Pd2 Pd1 99.00(2)
Ge13 Pd2 Pd3 99.94(3)
Ge13 Pd2 Ge12 60.66(2)
Ge13 Pd2 Ge7 129.89(3)
Ge13 Pd2 Ge5 129.58(3)
Ge13 Pd2 Ge6 148.72(3)
Ge13 Pd2 Ge14 61.34(2)
Ge7 Pd2 Pd1 101.75(2)
Ge7 Pd2 Pd3 55.12(2)
Ge7 Pd2 Ge12 158.08(3)
Ge7 Pd2 Ge6 60.46(2)
Ge7 Pd2 Ge14 68.96(2)
Ge5 Pd2 Pd1 55.00(2)
Ge5 Pd2 Pd3 100.59(2)
Ge5 Pd2 Ge12 69.39(2)
Ge5 Pd2 Ge7 99.38(3)
Ge5 Pd2 Ge6 60.23(2)
Ge5 Pd2 Ge14 158.24(3)
Ge6 Pd2 Pd1 107.64(2)
Ge6 Pd2 Pd3 107.28(2)
Ge6 Pd2 Ge12 122.68(3)
Ge6 Pd2 Ge14 122.37(3)
Ge14 Pd2 Pd1 107.97(3)
Ge14 Pd2 Pd3 57.65(2)
Ge14 Pd2 Ge12 114.65(3)
Pd2 Pd1 Pd3 59.609(17)
Ge11 Pd1 Pd2 101.29(2)
Ge11 Pd1 Pd3 100.22(2)
Ge11 Pd1 Ge12 61.50(2)
Ge11 Pd1 Ge10 60.63(2)
Ge11 Pd1 Ge9 128.83(3)
Ge11 Pd1 Ge5 131.76(3)
Ge11 Pd1 Ge4 148.62(3)
Ge12 Pd1 Pd2 58.92(2)
Ge12 Pd1 Pd3 108.62(2)
Ge12 Pd1 Ge10 114.92(3)
Ge12 Pd1 Ge4 122.74(3)
Ge10 Pd1 Pd2 107.50(2)
Ge10 Pd1 Pd3 57.36(2)
Ge9 Pd1 Pd2 100.38(2)
Ge9 Pd1 Pd3 54.76(2)
Ge9 Pd1 Ge12 159.30(3)
Ge9 Pd1 Ge10 68.77(3)
Ge9 Pd1 Ge4 59.86(2)
Ge5 Pd1 Pd2 54.88(2)
Ge5 Pd1 Pd3 99.93(2)
Ge5 Pd1 Ge12 70.61(2)
Ge5 Pd1 Ge10 157.27(3)
Ge5 Pd1 Ge9 98.40(3)
Ge5 Pd1 Ge4 59.65(2)
Ge4 Pd1 Pd2 106.47(2)
Ge4 Pd1 Pd3 106.24(2)
Ge4 Pd1 Ge10 122.00(3)
C53 Sn6 Ge15 113.4(2)
C53 Sn6 C50 107.0(3)
C53 Sn6 C47 107.9(3)
C50 Sn6 Ge15 108.5(2)
C47 Sn6 Ge15 111.3(2)
C47 Sn6 C50 108.5(4)
C8 Sn1 Ge5 111.9(2)
C2 Sn1 Ge5 112.9(3)
C2 Sn1 C8 107.3(4)
C5 Sn1 Ge5 114.4(4)
C5 Sn1 C8 106.4(3)
C5 Sn1 C2 103.3(5)
C20 Sn3 Ge9 110.3(2)
C26 Sn3 Ge9 119.7(2)
C26 Sn3 C20 104.4(3)
C26 Sn3 C23 107.9(3)
C23 Sn3 Ge9 108.2(2)
C23 Sn3 C20 105.5(3)
Pd2 Pd3 Pd1 60.049(17)
Ge10 Pd3 Pd2 107.95(2)
Ge10 Pd3 Pd1 57.45(2)
Ge10 Pd3 Ge14 114.72(3)
Ge7 Pd3 Pd2 55.14(2)
Ge7 Pd3 Pd1 101.54(2)
Ge7 Pd3 Ge10 158.99(3)
Ge7 Pd3 Ge8 60.71(2)
Ge7 Pd3 Ge14 69.15(3)
Ge9 Pd3 Pd2 100.83(3)
Ge9 Pd3 Pd1 54.89(2)
Ge9 Pd3 Ge10 68.87(2)
Ge9 Pd3 Ge7 100.12(3)
Ge9 Pd3 Ge8 60.43(2)
Ge9 Pd3 Ge14 158.86(3)
Ge8 Pd3 Pd2 107.32(3)
Ge8 Pd3 Pd1 107.31(2)
Ge8 Pd3 Ge10 122.07(3)
Ge8 Pd3 Ge14 122.78(3)
Ge15 Pd3 Pd2 101.16(3)
Ge15 Pd3 Pd1 100.72(2)
Ge15 Pd3 Ge10 61.21(2)
Ge15 Pd3 Ge7 129.63(3)
Ge15 Pd3 Ge9 129.48(3)
Ge15 Pd3 Ge8 147.23(3)
Ge15 Pd3 Ge14 61.12(3)
Ge14 Pd3 Pd2 58.04(2)
Ge14 Pd3 Pd1 108.04(2)
Sn4 Ge11 Ge12 124.19(3)
Sn4 Ge11 Ge10 110.70(3)
Pd1 Ge11 Sn4 127.02(3)
Pd1 Ge11 Ge12 63.01(2)
Pd1 Ge11 Ge10 64.09(2)
Pd1 Ge11 Ge17 121.20(3)
Pd1 Ge11 Ge16 121.58(3)
Ge10 Ge11 Ge12 119.18(3)
Ge17 Ge11 Sn4 106.22(3)
Ge17 Ge11 Ge12 67.60(3)
Ge17 Ge11 Ge10 121.62(3)
Ge17 Ge11 Ge16 63.72(3)
Ge16 Ge11 Sn4 98.86(3)
Ge16 Ge11 Ge12 121.82(3)
Ge16 Ge11 Ge10 67.17(3)
Pd2 Ge12 Ge17 103.52(3)
Pd1 Ge12 Pd2 64.75(2)
Pd1 Ge12 Ge17 104.45(3)
Ge11 Ge12 Pd2 101.31(3)
Ge11 Ge12 Pd1 55.49(2)
Ge11 Ge12 Ge13 91.28(3)
Ge11 Ge12 Ge17 55.55(2)
Ge13 Ge12 Pd2 54.18(2)
Ge13 Ge12 Pd1 100.55(3)
Ge13 Ge12 Ge17 55.27(2)
Sn5 Ge13 Ge12 117.77(3)
Sn5 Ge13 Ge14 113.50(3)
Pd2 Ge13 Sn5 121.49(3)
Pd2 Ge13 Ge12 65.16(2)
Pd2 Ge13 Ge17 123.68(3)
Pd2 Ge13 Ge14 64.26(2)
Pd2 Ge13 Ge18 122.09(3)
Ge12 Ge13 Ge14 120.96(3)
Ge17 Ge13 Sn5 106.64(3)
Ge17 Ge13 Ge12 67.65(3)
Ge17 Ge13 Ge14 122.08(4)
Ge17 Ge13 Ge18 64.20(3)
Ge18 Ge13 Sn5 104.63(3)
Ge18 Ge13 Ge12 122.58(3)
Ge18 Ge13 Ge14 66.43(3)
Pd1 Ge10 Ge9 52.83(2)
Pd1 Ge10 Ge16 104.58(3)
Pd3 Ge10 Pd1 65.19(2)
Pd3 Ge10 Ge9 52.75(2)
Pd3 Ge10 Ge16 104.05(3)
Ge11 Ge10 Pd1 55.27(2)
Ge11 Ge10 Pd3 102.14(3)
Ge11 Ge10 Ge9 107.72(3)
Ge11 Ge10 Ge15 92.87(3)
Ge11 Ge10 Ge16 56.04(2)
Ge15 Ge10 Pd1 101.89(3)
Ge15 Ge10 Pd3 54.87(2)
Ge15 Ge10 Ge9 107.24(3)
Ge15 Ge10 Ge16 55.56(2)
Ge16 Ge10 Ge9 151.19(3)
Ge11 Ge17 Ge12 56.85(2)
Ge11 Ge17 Ge16 58.17(3)
Ge11 Ge17 Ge18 101.55(3)
Ge13 Ge17 Ge11 93.44(3)
Ge13 Ge17 Ge12 57.07(2)
Ge13 Ge17 Ge16 100.91(3)
Ge13 Ge17 Ge18 58.26(3)
Ge16 Ge17 Ge12 107.99(3)
Ge16 Ge17 Ge18 59.41(3)
Ge18 Ge17 Ge12 108.51(3)
Pd2 Ge7 Sn2 130.27(3)
Pd2 Ge7 Ge8 120.51(3)
Pd2 Ge7 Ge6 62.84(3)
Pd2 Ge7 Ge3 116.28(3)
Pd3 Ge7 Sn2 126.89(3)
Pd3 Ge7 Pd2 69.73(2)
Pd3 Ge7 Ge8 62.19(3)
Pd3 Ge7 Ge6 121.26(3)
Pd3 Ge7 Ge3 115.76(3)
Ge8 Ge7 Sn2 106.61(3)
Ge8 Ge7 Ge6 117.00(3)
Ge8 Ge7 Ge3 62.54(3)
Ge6 Ge7 Sn2 110.08(3)
Ge6 Ge7 Ge3 62.99(3)
Ge3 Ge7 Sn2 98.17(3)
Pd1 Ge9 Sn3 124.83(3)
Pd1 Ge9 Ge10 58.40(2)
Pd1 Ge9 Ge8 121.73(3)
Pd1 Ge9 Ge4 63.31(3)
Pd1 Ge9 Ge1 116.75(3)
Sn3 Ge9 Ge10 89.98(3)
Sn3 Ge9 Ge1 97.29(3)
Pd3 Ge9 Pd1 70.35(2)
Pd3 Ge9 Sn3 132.65(3)
Pd3 Ge9 Ge10 58.37(2)
Pd3 Ge9 Ge8 62.39(2)
Pd3 Ge9 Ge4 121.82(3)
Pd3 Ge9 Ge1 115.61(3)
Ge8 Ge9 Sn3 112.12(3)
Ge8 Ge9 Ge10 114.60(3)
Ge8 Ge9 Ge1 62.36(3)
Ge4 Ge9 Sn3 102.88(3)
Ge4 Ge9 Ge10 115.89(3)
Ge4 Ge9 Ge8 117.12(4)
Ge4 Ge9 Ge1 62.76(3)
Ge1 Ge9 Ge10 172.73(4)
Pd2 Ge5 Pd1 70.12(2)
Pd2 Ge5 Sn1 126.44(3)
Pd2 Ge5 Ge2 116.41(3)
Pd2 Ge5 Ge6 63.03(3)
Pd2 Ge5 Ge4 122.14(3)
Pd1 Ge5 Sn1 124.43(3)
Pd1 Ge5 Ge2 117.38(3)
Pd1 Ge5 Ge6 122.59(3)
Pd1 Ge5 Ge4 63.44(3)
Sn1 Ge5 Ge2 101.36(3)
Ge6 Ge5 Sn1 109.79(3)
Ge6 Ge5 Ge2 62.74(3)
Ge4 Ge5 Sn1 108.02(3)
Ge4 Ge5 Ge2 63.18(3)
Ge4 Ge5 Ge6 118.18(3)
Pd3 Ge8 Ge3 108.49(3)
Pd3 Ge8 Ge1 108.63(3)
Ge7 Ge8 Pd3 57.10(2)
Ge7 Ge8 Ge3 59.07(3)
Ge7 Ge8 Ge1 101.99(3)
Ge9 Ge8 Pd3 57.18(2)
Ge9 Ge8 Ge7 95.37(3)
Ge9 Ge8 Ge3 102.23(3)
Ge9 Ge8 Ge1 59.33(3)
Ge1 Ge8 Ge3 58.43(3)
Sn6 Ge15 Ge10 107.75(3)
Sn6 Ge15 Ge14 123.23(3)
Pd3 Ge15 Sn6 119.03(3)
Pd3 Ge15 Ge10 63.92(3)
Pd3 Ge15 Ge16 121.76(3)
Pd3 Ge15 Ge14 64.12(3)
Pd3 Ge15 Ge18 121.48(4)
Ge10 Ge15 Ge14 119.57(3)
Ge16 Ge15 Sn6 104.24(3)
Ge16 Ge15 Ge10 67.14(3)
Ge16 Ge15 Ge14 121.32(3)
Ge16 Ge15 Ge18 63.54(3)
Ge18 Ge15 Sn6 113.57(3)
Ge18 Ge15 Ge10 121.20(3)
Ge18 Ge15 Ge14 66.82(3)
Ge11 Ge16 Ge10 56.79(2)
Ge11 Ge16 Ge17 58.11(3)
Ge11 Ge16 Ge18 102.42(3)
Ge17 Ge16 Ge10 108.01(3)
Ge15 Ge16 Ge11 94.64(3)
Ge15 Ge16 Ge10 57.30(2)
Ge15 Ge16 Ge17 102.54(3)
Ge15 Ge16 Ge18 58.41(3)
Ge18 Ge16 Ge10 108.52(3)
Ge18 Ge16 Ge17 60.63(3)
Ge5 Ge2 Ge6 58.40(3)
Ge5 Ge2 Ge4 57.89(3)
Ge5 Ge2 Ge3 103.14(3)
Ge5 Ge2 Ge1 102.51(3)
Ge6 Ge2 Ge4 109.80(3)
Ge3 Ge2 Ge6 61.39(3)
Ge3 Ge2 Ge4 109.52(3)
Ge1 Ge2 Ge6 109.72(3)
Ge1 Ge2 Ge4 60.84(3)
Ge1 Ge2 Ge3 60.06(3)
Pd2 Ge6 Ge2 107.81(3)
Pd2 Ge6 Ge3 107.50(3)
Ge7 Ge6 Pd2 56.69(2)
Ge7 Ge6 Ge2 101.30(3)
Ge7 Ge6 Ge3 58.73(3)
Ge5 Ge6 Pd2 56.74(2)
Ge5 Ge6 Ge7 94.37(3)
Ge5 Ge6 Ge2 58.86(3)
Ge5 Ge6 Ge3 100.96(3)
Ge2 Ge6 Ge3 58.00(3)
Pd2 Ge14 Ge18 104.52(3)
Pd3 Ge14 Pd2 64.32(2)
Pd3 Ge14 Ge18 104.09(3)
Ge13 Ge14 Pd2 54.40(2)
Ge13 Ge14 Pd3 99.90(3)
Ge13 Ge14 Ge18 56.04(3)
Ge15 Ge14 Pd2 101.25(3)
Ge15 Ge14 Pd3 54.76(2)
Ge15 Ge14 Ge13 91.59(3)
Ge15 Ge14 Ge18 55.86(3)
Pd1 Ge4 Ge2 108.24(3)
Pd1 Ge4 Ge1 108.18(3)
Ge9 Ge4 Pd1 56.82(2)
Ge9 Ge4 Ge2 101.54(3)
Ge9 Ge4 Ge1 59.12(3)
Ge5 Ge4 Pd1 56.91(2)
Ge5 Ge4 Ge9 94.40(3)
Ge5 Ge4 Ge2 58.94(3)
Ge5 Ge4 Ge1 101.19(3)
Ge1 Ge4 Ge2 58.02(3)
Ge7 Ge3 Ge8 58.39(3)
Ge7 Ge3 Ge2 102.93(3)
Ge7 Ge3 Ge6 58.28(3)
Ge7 Ge3 Ge1 103.04(3)
Ge8 Ge3 Ge6 109.41(3)
Ge2 Ge3 Ge8 108.76(3)
Ge2 Ge3 Ge6 60.62(3)
Ge1 Ge3 Ge8 60.51(3)
Ge1 Ge3 Ge2 59.89(3)
Ge1 Ge3 Ge6 108.97(3)
Ge13 Ge18 Ge17 57.54(3)
Ge13 Ge18 Ge16 100.79(3)
Ge13 Ge18 Ge14 57.53(3)
Ge17 Ge18 Ge14 108.66(3)
Ge15 Ge18 Ge13 93.62(3)
Ge15 Ge18 Ge17 101.78(3)
Ge15 Ge18 Ge16 58.05(3)
Ge15 Ge18 Ge14 57.32(3)
Ge16 Ge18 Ge17 59.96(3)
Ge16 Ge18 Ge14 108.51(3)
Ge9 Ge1 Ge8 58.32(3)
Ge9 Ge1 Ge2 103.12(3)
Ge9 Ge1 Ge4 58.12(3)
Ge9 Ge1 Ge3 103.45(3)
Ge8 Ge1 Ge4 109.61(3)
Ge2 Ge1 Ge8 109.34(3)
Ge2 Ge1 Ge4 61.14(3)
Ge2 Ge1 Ge3 60.05(3)
Ge3 Ge1 Ge8 61.06(3)
Ge3 Ge1 Ge4 109.76(3)
O1 K1 O2 60.46(15)
O1 K1 N1 60.06(17)
O1 K1 N2 119.57(16)
O2 K1 N1 120.25(18)
O2 K1 N2 59.27(16)
O00Y K1 O1 99.85(16)
O00Y K1 O2 127.62(17)
O00Y K1 O4 92.65(17)
O00Y K1 N1 59.71(17)
O00Y K1 N2 119.53(19)
O4 K1 O1 97.81(15)
O4 K1 O2 135.08(16)
O4 K1 N1 59.40(18)
O4 K1 N2 121.79(19)
O3 K1 O1 125.51(16)
O3 K1 O2 97.30(17)
O3 K1 O00Y 128.92(17)
O3 K1 O4 62.02(18)
O3 K1 N1 121.18(19)
O3 K1 N2 60.04(19)
O011 K1 O1 134.51(17)
O011 K1 O2 97.58(16)
O011 K1 O00Y 60.52(17)
O011 K1 O4 121.94(17)
O011 K1 O3 94.51(18)
O011 K1 N1 120.19(18)
O011 K1 N2 59.10(18)
N1 K1 N2 178.8(2)
O7 K2 N3 118.8(2)
O7 K2 N4 59.9(2)
O8 K2 O7 59.59(15)
O8 K2 O9 107.75(19)
O8 K2 O6 128.5(2)
O8 K2 N3 59.5(2)
O8 K2 N4 118.3(2)
O9 K2 O7 146.2(2)
O9 K2 O6 119.2(2)
O9 K2 N3 62.1(2)
O9 K2 N4 115.2(3)
O6 K2 O7 88.2(2)
O6 K2 N3 126.8(3)
O6 K2 N4 59.2(2)
O5 K2 O7 106.4(2)
O5 K2 O8 89.0(2)
O5 K2 O9 104.4(3)
O5 K2 O6 61.0(2)
O5 K2 O10 137.3(3)
O5 K2 N3 67.4(3)
O5 K2 N4 118.6(3)
O10 K2 O7 105.0(2)
O10 K2 O8 132.2(3)
O10 K2 O9 58.1(3)
O10 K2 O6 92.2(4)
O10 K2 N3 119.2(3)
O10 K2 N4 57.4(3)
N3 K2 N4 173.9(3)
C81 O7 K2 108.2(4)
C81 O7 C80 111.9(6)
C80 O7 K2 108.1(4)
C82 O8 K2 119.7(4)
C83 O8 K2 124.2(5)
C83 O8 C82 114.6(6)
C57 O1 K1 113.0(4)
C57 O1 C56 111.7(6)
C56 O1 K1 114.6(4)
C58 O2 K1 113.5(4)
C59 O2 K1 114.8(4)
C59 O2 C58 111.4(6)
C68 O00Y K1 116.4(4)
C69 O00Y K1 110.6(5)
C69 O00Y C68 113.6(6)
C65 O4 K1 114.1(4)
C64 O4 K1 110.0(5)
C64 O4 C65 113.3(6)
C63 O3 K1 111.1(5)
C62 O3 K1 115.3(5)
C62 O3 C63 112.7(6)
C70 O011 K1 116.1(5)
C70 O011 C71 111.4(7)
C71 O011 K1 116.9(5)
C95 O11 C92 117.2(8)
C55 N1 K1 108.4(5)
C66 N1 K1 110.3(5)
C66 N1 C55 108.8(6)
C67 N1 K1 108.7(5)
C67 N1 C55 111.2(7)
C67 N1 C66 109.4(7)
C86 O9 K2 117.8(6)
C87 O9 K2 117.9(8)
C87 O9 C86 120.1(10)
C60 N2 K1 108.8(5)
C60 N2 C61 109.7(7)
C61 N2 K1 106.8(5)
C72 N2 K1 108.5(5)
C72 N2 C60 111.4(7)
C72 N2 C61 111.4(7)
C76 O6 K2 104.7(8)
C76 O6 C77 121.4(10)
C77 O6 K2 122.0(6)
Sn5 C41 H41 106.7
C42 C41 Sn5 111.5(5)
C42 C41 H41 106.7
C40 C41 Sn5 112.7(5)
C40 C41 H41 106.7
C40 C41 C42 112.1(7)
O7 C81 H81A 109.8
O7 C81 H81B 109.8
O7 C81 C82 109.4(7)
H81A C81 H81B 108.2
C82 C81 H81A 109.8
C82 C81 H81B 109.8
Sn2 C11 H11 107.1
C10 C11 Sn2 113.0(5)
C10 C11 H11 107.1
C10 C11 C12 111.5(6)
C12 C11 Sn2 110.7(5)
C12 C11 H11 107.1
C75 O5 K2 116.7(5)
C74 O5 K2 108.1(7)
C74 O5 C75 109.9(8)
Sn2 C14 H14 106.9
C15 C14 Sn2 114.6(5)
C15 C14 H14 106.9
C15 C14 C13 110.9(6)
C13 C14 Sn2 110.2(5)
C13 C14 H14 106.9
Sn5 C44 H44 106.5
C43 C44 Sn5 113.1(5)
C43 C44 H44 106.5
C43 C44 C45 111.5(7)
C45 C44 Sn5 112.1(6)
C45 C44 H44 106.5
C88 O10 K2 124.3(8)
C88 O10 C89 110.4(11)
C89 O10 K2 122.9(11)
C44 C43 H43A 109.5
C44 C43 H43B 109.5
C44 C43 H43C 109.5
H43A C43 H43B 109.5
H43A C43 H43C 109.5
H43B C43 H43C 109.5
O8 C82 C81 109.4(6)
O8 C82 H82A 109.8
O8 C82 H82B 109.8
C81 C82 H82A 109.8
C81 C82 H82B 109.8
H82A C82 H82B 108.2
C11 C10 H10A 109.5
C11 C10 H10B 109.5
C11 C10 H10C 109.5
H10A C10 H10B 109.5
H10A C10 H10C 109.5
H10B C10 H10C 109.5
Sn4 C35 H35 106.4
C34 C35 Sn4 115.5(6)
C34 C35 H35 106.4
C34 C35 C36 112.1(7)
C36 C35 Sn4 109.5(6)
C36 C35 H35 106.4
O00Y C68 H68A 109.7
O00Y C68 H68B 109.7
O00Y C68 C67 110.0(7)
H68A C68 H68B 108.2
C67 C68 H68A 109.7
C67 C68 H68B 109.7
C84 N3 K2 110.3(5)
C84 N3 C73 111.2(8)
C73 N3 K2 101.6(6)
C85 N3 K2 113.4(8)
C85 N3 C84 122.3(10)
C85 N3 C73 94.8(11)
O2 C58 H58A 109.8
O2 C58 H58B 109.8
O2 C58 C57 109.4(7)
H58A C58 H58B 108.2
C57 C58 H58A 109.8
C57 C58 H58B 109.8
N2 C60 H60A 109.0
N2 C60 H60B 109.0
N2 C60 C59 113.0(7)
H60A C60 H60B 107.8
C59 C60 H60A 109.0
C59 C60 H60B 109.0
C14 C15 H15A 109.5
C14 C15 H15B 109.5
C14 C15 H15C 109.5
H15A C15 H15B 109.5
H15A C15 H15C 109.5
H15B C15 H15C 109.5
Sn2 C17 H17 107.6
C18 C17 Sn2 112.3(5)
C18 C17 H17 107.6
C18 C17 C16 110.7(6)
C16 C17 Sn2 110.8(5)
C16 C17 H17 107.6
Sn6 C53 H53 107.6
C52 C53 Sn6 112.0(5)
C52 C53 H53 107.6
C52 C53 C54 110.8(8)
C54 C53 Sn6 111.1(6)
C54 C53 H53 107.6
C11 C12 H12A 109.5
C11 C12 H12B 109.5
C11 C12 H12C 109.5
H12A C12 H12B 109.5
H12A C12 H12C 109.5
H12B C12 H12C 109.5
C14 C13 H13A 109.5
C14 C13 H13B 109.5
C14 C13 H13C 109.5
H13A C13 H13B 109.5
H13A C13 H13C 109.5
H13B C13 H13C 109.5
H22A C22 H22B 109.5
H22A C22 H22C 109.5
H22B C22 H22C 109.5
C23 C22 H22A 109.5
C23 C22 H22B 109.5
C23 C22 H22C 109.5
Sn3 C20 H20 107.2
C19 C20 Sn3 111.2(5)
C19 C20 H20 107.2
C21 C20 Sn3 112.6(6)
C21 C20 H20 107.2
C21 C20 C19 111.0(7)
O2 C59 C60 109.2(7)
O2 C59 H59A 109.8
O2 C59 H59B 109.9
C60 C59 H59A 109.8
C60 C59 H59B 109.8
H59A C59 H59B 108.3
O4 C65 H65A 109.7
O4 C65 H65B 109.7
O4 C65 C66 109.8(7)
H65A C65 H65B 108.2
C66 C65 H65A 109.7
C66 C65 H65B 109.7
Sn5 C38 H38 107.3
C37 C38 Sn5 110.9(5)
C37 C38 H38 107.3
C37 C38 C39 112.9(7)
C39 C38 Sn5 110.8(6)
C39 C38 H38 107.3
O00Y C69 H69A 109.8
O00Y C69 H69B 109.8
O00Y C69 C70 109.5(7)
H69A C69 H69B 108.2
C70 C69 H69A 109.8
C70 C69 H69B 109.8
Sn3 C26 H26 106.2
C27 C26 Sn3 115.1(6)
C27 C26 H26 106.2
C25 C26 Sn3 110.5(6)
C25 C26 H26 106.2
C25 C26 C27 111.9(7)
C79 N4 K2 109.7(6)
C79 N4 C90 114.0(9)
C90 N4 K2 107.0(6)
C78 N4 K2 105.3(6)
C78 N4 C79 114.5(9)
C78 N4 C90 105.8(8)
Sn3 C23 H23 106.8
C22 C23 Sn3 111.4(5)
C22 C23 H23 106.8
C24 C23 Sn3 112.5(5)
C24 C23 C22 112.1(7)
C24 C23 H23 106.8
O1 C57 C58 109.8(7)
O1 C57 H57A 109.7
O1 C57 H57B 109.7
C58 C57 H57A 109.7
C58 C57 H57B 109.7
H57A C57 H57B 108.2
O11 C95 H95 108.2
O11 C95 C94 112.6(8)
O11 C95 C96 107.7(8)
C94 C95 H95 108.2
C94 C95 C96 111.7(8)
C96 C95 H95 108.2
Sn6 C50 H50 105.8
C49 C50 Sn6 114.1(7)
C49 C50 H50 105.8
C49 C50 C51 112.8(9)
C51 C50 Sn6 111.8(7)
C51 C50 H50 105.8
H7A C7 H7B 109.5
H7A C7 H7C 109.5
H7B C7 H7C 109.5
C8 C7 H7A 109.5
C8 C7 H7B 109.5
C8 C7 H7C 109.5
C17 C18 H18A 109.5
C17 C18 H18B 109.5
C17 C18 H18C 109.5
H18A C18 H18B 109.5
H18A C18 H18C 109.5
H18B C18 H18C 109.5
H30A C30 H30B 109.5
H30A C30 H30C 109.5
H30B C30 H30C 109.5
C29 C30 H30A 109.5
C29 C30 H30B 109.5
C29 C30 H30C 109.5
C41 C42 H42A 109.5
C41 C42 H42B 109.5
C41 C42 H42C 109.5
H42A C42 H42B 109.5
H42A C42 H42C 109.5
H42B C42 H42C 109.5
O3 C63 H63A 109.9
O3 C63 H63B 109.9
O3 C63 C64 108.9(7)
H63A C63 H63B 108.3
C64 C63 H63A 109.9
C64 C63 H63B 109.9
O3 C62 H62A 109.8
O3 C62 H62B 109.8
O3 C62 C61 109.6(7)
H62A C62 H62B 108.2
C61 C62 H62A 109.8
C61 C62 H62B 109.8
C44 C45 H45A 109.5
C44 C45 H45B 109.5
C44 C45 H45C 109.5
H45A C45 H45B 109.5
H45A C45 H45C 109.5
H45B C45 H45C 109.5
H3A C3 H3B 109.5
H3A C3 H3C 109.5
H3B C3 H3C 109.5
C2 C3 H3A 109.5
C2 C3 H3B 109.5
C2 C3 H3C 109.5
C20 C19 H19A 109.5
C20 C19 H19B 109.5
C20 C19 H19C 109.5
H19A C19 H19B 109.5
H19A C19 H19C 109.5
H19B C19 H19C 109.5
C35 C34 H34A 109.5
C35 C34 H34B 109.5
C35 C34 H34C 109.5
H34A C34 H34B 109.5
H34A C34 H34C 109.5
H34B C34 H34C 109.5
Sn1 C8 H8 107.2
C7 C8 Sn1 110.0(5)
C7 C8 H8 107.2
C9 C8 Sn1 112.5(5)
C9 C8 C7 112.4(7)
C9 C8 H8 107.2
O1 C56 H56A 110.0
O1 C56 H56B 110.0
O1 C56 C55 108.6(7)
H56A C56 H56B 108.3
C55 C56 H56A 110.0
C55 C56 H56B 110.0
O9 C86 H86A 109.6
O9 C86 H86B 109.6
O9 C86 C85 110.3(7)
H86A C86 H86B 108.1
C85 C86 H86A 109.6
C85 C86 H86B 109.6
N1 C55 C56 113.4(7)
N1 C55 H55A 108.9
N1 C55 H55B 108.9
C56 C55 H55A 108.9
C56 C55 H55B 108.9
H55A C55 H55B 107.7
C23 C24 H24A 109.5
C23 C24 H24B 109.5
C23 C24 H24C 109.5
H24A C24 H24B 109.5
H24A C24 H24C 109.5
H24B C24 H24C 109.5
Sn4 C29 H29 108.4
C30 C29 Sn4 108.6(5)
C30 C29 H29 108.4
C30 C29 C28 111.4(8)
C28 C29 Sn4 111.7(5)
C28 C29 H29 108.4
N1 C66 C65 112.0(7)
N1 C66 H66A 109.2
N1 C66 H66B 109.2
C65 C66 H66A 109.2
C65 C66 H66B 109.2
H66A C66 H66B 107.9
C41 C40 H40A 109.5
C41 C40 H40B 109.5
C41 C40 H40C 109.5
H40A C40 H40B 109.5
H40A C40 H40C 109.5
H40B C40 H40C 109.5
C95 C94 H94A 109.5
C95 C94 H94B 109.5
C95 C94 H94C 109.5
H94A C94 H94B 109.5
H94A C94 H94C 109.5
H94B C94 H94C 109.5
C53 C52 H52A 109.5
C53 C52 H52B 109.5
C53 C52 H52C 109.5
H52A C52 H52B 109.5
H52A C52 H52C 109.5
H52B C52 H52C 109.5
C95 C96 H96A 109.5
C95 C96 H96B 109.5
C95 C96 H96C 109.5
H96A C96 H96B 109.5
H96A C96 H96C 109.5
H96B C96 H96C 109.5
O4 C64 C63 111.8(7)
O4 C64 H64A 109.3
O4 C64 H64B 109.3
C63 C64 H64A 109.3
C63 C64 H64B 109.3
H64A C64 H64B 107.9
Sn4 C32 H32 106.0
C31 C32 Sn4 112.2(7)
C31 C32 H32 106.0
C31 C32 C33 114.6(12)
C33 C32 Sn4 111.2(7)
C33 C32 H32 106.0
N1 C67 C68 112.2(7)
N1 C67 H67A 109.2
N1 C67 H67B 109.2
C68 C67 H67A 109.2
C68 C67 H67B 109.2
H67A C67 H67B 107.9
C35 C36 H36A 109.5
C35 C36 H36B 109.5
C35 C36 H36C 109.5
H36A C36 H36B 109.5
H36A C36 H36C 109.5
H36B C36 H36C 109.5
N4 C79 H79A 107.1
N4 C79 H79B 107.1
N4 C79 C80 120.7(8)
H79A C79 H79B 106.8
C80 C79 H79A 107.1
C80 C79 H79B 107.1
N3 C84 H84A 106.5
N3 C84 H84B 106.5
N3 C84 C83 123.3(8)
H84A C84 H84B 106.5
C83 C84 H84A 106.5
C83 C84 H84B 106.5
O11 C92 H92 108.5
O11 C92 C91 112.9(9)
O11 C92 C93 106.4(9)
C91 C92 H92 108.5
C91 C92 C93 111.8(9)
C93 C92 H92 108.5
C26 C27 H27A 109.5
C26 C27 H27B 109.5
C26 C27 H27C 109.5
H27A C27 H27B 109.5
H27A C27 H27C 109.5
H27B C27 H27C 109.5
O5 C75 H75A 112.3
O5 C75 H75B 112.3
H75A C75 H75B 109.9
C76 C75 O5 97.4(9)
C76 C75 H75A 112.3
C76 C75 H75B 112.3
C8 C9 H9A 109.5
C8 C9 H9B 109.5
C8 C9 H9C 109.5
H9A C9 H9B 109.5
H9A C9 H9C 109.5
H9B C9 H9C 109.5
Sn6 C47 H47 107.6
C48 C47 Sn6 111.0(6)
C48 C47 H47 107.6
C48 C47 C46 111.2(7)
C46 C47 Sn6 111.6(5)
C46 C47 H47 107.6
C20 C21 H21A 109.5
C20 C21 H21B 109.5
C20 C21 H21C 109.5
H21A C21 H21B 109.5
H21A C21 H21C 109.5
H21B C21 H21C 109.5
C38 C37 H37A 109.5
C38 C37 H37B 109.5
C38 C37 H37C 109.5
H37A C37 H37B 109.5
H37A C37 H37C 109.5
H37B C37 H37C 109.5
O5 C74 H74A 108.0
O5 C74 H74B 108.0
O5 C74 C73 117.1(9)
H74A C74 H74B 107.3
C73 C74 H74A 108.0
C73 C74 H74B 108.0
C47 C48 H48A 109.5
C47 C48 H48B 109.5
C47 C48 H48C 109.5
H48A C48 H48B 109.5
H48A C48 H48C 109.5
H48B C48 H48C 109.5
O011 C70 C69 109.6(7)
O011 C70 H70A 109.8
O011 C70 H70B 109.8
C69 C70 H70A 109.8
C69 C70 H70B 109.8
H70A C70 H70B 108.2
O7 C80 C79 109.2(7)
O7 C80 H80A 109.8
O7 C80 H80B 109.8
C79 C80 H80A 109.8
C79 C80 H80B 109.8
H80A C80 H80B 108.3
N2 C61 C62 112.9(7)
N2 C61 H61A 109.0
N2 C61 H61B 109.0
C62 C61 H61A 109.0
C62 C61 H61B 109.0
H61A C61 H61B 107.8
O8 C83 C84 113.4(8)
C17 C16 H16A 109.5
C17 C16 H16B 109.5
C17 C16 H16C 109.5
H16A C16 H16B 109.5
H16A C16 H16C 109.5
H16B C16 H16C 109.5
C38 C39 H39A 109.5
C38 C39 H39B 109.5
C38 C39 H39C 109.5
H39A C39 H39B 109.5
H39A C39 H39C 109.5
H39B C39 H39C 109.5
H4A C4 H4B 109.5
H4A C4 H4C 109.5
H4B C4 H4C 109.5
C5 C4 H4A 109.5
C5 C4 H4B 109.5
C5 C4 H4C 109.5
N2 C72 H72A 108.6
N2 C72 H72B 108.6
N2 C72 C71 114.5(8)
H72A C72 H72B 107.6
C71 C72 H72A 108.6
C71 C72 H72B 108.6
C26 C25 H25A 109.5
C26 C25 H25B 109.5
C26 C25 H25C 109.5
H25A C25 H25B 109.5
H25A C25 H25C 109.5
H25B C25 H25C 109.5
O011 C71 C72 106.3(8)
O011 C71 H71A 110.5
O011 C71 H71B 110.5
C72 C71 H71A 110.5
C72 C71 H71B 110.5
H71A C71 H71B 108.7
C53 C54 H54A 109.5
C53 C54 H54B 109.5
C53 C54 H54C 109.5
H54A C54 H54B 109.5
H54A C54 H54C 109.5
H54B C54 H54C 109.5
C3 C2 Sn1 113.7(6)
C1 C2 Sn1 120.6(10)
C1 C2 C3 120.5(11)
C92 C91 H91A 109.5
C92 C91 H91B 109.5
C92 C91 H91C 109.5
H91A C91 H91B 109.5
H91A C91 H91C 109.5
H91B C91 H91C 109.5
C47 C46 H46A 109.5
C47 C46 H46B 109.5
C47 C46 H46C 109.5
H46A C46 H46B 109.5
H46A C46 H46C 109.5
H46B C46 H46C 109.5
N4 C90 H90A 110.4
N4 C90 H90B 110.4
H90A C90 H90B 108.6
C89 C90 N4 106.7(12)
C89 C90 H90A 110.4
C89 C90 H90B 110.4
C4 C5 Sn1 115.0(7)
C6 C5 Sn1 115.6(7)
C6 C5 C4 121.6(10)
N3 C73 H73A 109.7
N3 C73 H73B 109.7
C74 C73 N3 109.8(9)
C74 C73 H73A 109.7
C74 C73 H73B 109.7
H73A C73 H73B 108.2
C92 C93 H93A 109.5
C92 C93 H93B 109.5
C92 C93 H93C 109.5
H93A C93 H93B 109.5
H93A C93 H93C 109.5
H93B C93 H93C 109.5
O9 C87 H87A 107.9
O9 C87 H87B 107.9
O9 C87 C88 117.8(11)
H87A C87 H87B 107.2
C88 C87 H87A 107.9
C88 C87 H87B 107.9
O10 C88 C87 116.6(11)
O10 C88 H88A 108.1
O10 C88 H88B 108.1
C87 C88 H88A 108.1
C87 C88 H88B 108.1
H88A C88 H88B 107.3
O10 C89 H89A 108.7
O10 C89 H89B 108.7
C90 C89 O10 114.3(11)
C90 C89 H89A 108.7
C90 C89 H89B 108.7
H89A C89 H89B 107.6
O6 C76 C75 126.9(12)
O6 C76 H76A 105.6
O6 C76 H76B 105.6
C75 C76 H76A 105.6
C75 C76 H76B 105.6
H76A C76 H76B 106.1
O6 C77 H77A 111.4
O6 C77 H77B 111.4
O6 C77 C78 102.0(8)
H77A C77 H77B 109.2
C78 C77 H77A 111.4
C78 C77 H77B 111.4
C29 C28 H28A 109.5
C29 C28 H28B 109.5
C29 C28 H28C 109.5
H28A C28 H28B 109.5
H28A C28 H28C 109.5
H28B C28 H28C 109.5
C50 C49 H49A 109.5
C50 C49 H49B 109.5
C50 C49 H49C 109.5
H49A C49 H49B 109.5
H49A C49 H49C 109.5
H49B C49 H49C 109.5
N3 C85 C86 103.3(10)
N3 C85 H85A 111.1
N3 C85 H85B 111.1
C86 C85 H85A 111.1
C86 C85 H85B 111.1
H85A C85 H85B 109.1
C50 C51 H51A 109.5
C50 C51 H51B 109.5
C50 C51 H51C 109.5
H51A C51 H51B 109.5
H51A C51 H51C 109.5
H51B C51 H51C 109.5
C5 C6 H6A 109.5
C5 C6 H6B 109.5
C5 C6 H6C 109.5
H6A C6 H6B 109.5
H6A C6 H6C 109.5
H6B C6 H6C 109.5
C32 C31 H31A 109.5
C32 C31 H31B 109.5
C32 C31 H31C 109.5
H31A C31 H31B 109.5
H31A C31 H31C 109.5
H31B C31 H31C 109.5
C2 C1 H1A 120.0
C2 C1 H1B 120.0
H1A C1 H1B 120.0
C32 C33 H33A 109.5
C32 C33 H33B 109.5
C32 C33 H33C 109.5
H33A C33 H33B 109.5
H33A C33 H33C 109.5
H33B C33 H33C 109.5
N4 C78 C77 104.9(8)
N4 C78 H78A 110.8
N4 C78 H78B 110.8
C77 C78 H78A 110.8
C77 C78 H78B 110.8
H78A C78 H78B 108.8

loop_
_geom_bond_atom_site_label_1
_geom_bond_atom_site_label_2
_geom_bond_distance
Sn2 Ge7 2.6290(8)
Sn2 C11 2.182(7)
Sn2 C14 2.186(7)
Sn2 C17 2.189(7)
Sn4 Ge11 2.5963(8)
Sn4 C35 2.177(8)
Sn4 C29 2.166(8)
Sn4 C32 2.179(8)
Sn5 Ge13 2.6100(8)
Sn5 C41 2.175(7)
Sn5 C44 2.175(8)
Sn5 C38 2.183(8)
Pd2 Pd1 2.8841(7)
Pd2 Pd3 2.8712(7)
Pd2 Ge12 2.7308(8)
Pd2 Ge13 2.4401(8)
Pd2 Ge7 2.5116(8)
Pd2 Ge5 2.5086(8)
Pd2 Ge6 2.6738(9)
Pd2 Ge14 2.7030(9)
Pd1 Pd3 2.8925(7)
Pd1 Ge11 2.4541(8)
Pd1 Ge12 2.6539(8)
Pd1 Ge10 2.6860(9)
Pd1 Ge9 2.5127(8)
Pd1 Ge5 2.5122(9)
Pd1 Ge4 2.6822(8)
Sn6 Ge15 2.6106(8)
Sn6 C53 2.171(8)
Sn6 C50 2.188(9)
Sn6 C47 2.178(8)
Sn1 Ge5 2.6088(9)
Sn1 C8 2.186(7)
Sn1 C2 2.180(9)
Sn1 C5 2.163(9)
Sn3 Ge9 2.6114(9)
Sn3 C20 2.195(8)
Sn3 C26 2.135(9)
Sn3 C23 2.194(7)
Pd3 Ge10 2.6832(9)
Pd3 Ge7 2.5110(9)
Pd3 Ge9 2.5085(8)
Pd3 Ge8 2.6451(8)
Pd3 Ge15 2.4434(8)
Pd3 Ge14 2.6915(8)
Ge11 Ge12 2.6174(10)
Ge11 Ge10 2.6024(9)
Ge11 Ge17 2.5781(9)
Ge11 Ge16 2.5798(10)
Ge12 Ge13 2.6231(10)
Ge12 Ge17 2.8903(10)
Ge13 Ge17 2.5684(10)
Ge13 Ge14 2.6332(10)
Ge13 Ge18 2.5888(10)
Ge10 Ge9 2.9394(10)
Ge10 Ge15 2.6180(10)
Ge10 Ge16 2.8666(10)
Ge17 Ge16 2.7224(10)
Ge17 Ge18 2.7408(10)
Ge7 Ge8 2.6083(10)
Ge7 Ge6 2.6146(10)
Ge7 Ge3 2.6270(10)
Ge9 Ge8 2.5963(10)
Ge9 Ge4 2.5963(10)
Ge9 Ge1 2.6242(10)
Ge5 Ge2 2.6171(10)
Ge5 Ge6 2.6042(10)
Ge5 Ge4 2.5878(10)
Ge8 Ge3 2.7174(11)
Ge8 Ge1 2.7027(10)
Ge15 Ge16 2.5656(10)
Ge15 Ge14 2.6195(11)
Ge15 Ge18 2.5757(10)
Ge16 Ge18 2.7071(10)
Ge2 Ge6 2.7182(10)
Ge2 Ge4 2.7266(11)
Ge2 Ge3 2.6454(10)
Ge2 Ge1 2.6409(11)
Ge6 Ge3 2.7385(10)
Ge14 Ge18 2.8609(10)
Ge4 Ge1 2.7186(10)
Ge3 Ge1 2.6455(11)
K1 O1 2.823(5)
K1 O2 2.827(5)
K1 O00Y 2.813(5)
K1 O4 2.819(5)
K1 O3 2.802(6)
K1 O011 2.761(5)
K1 N1 3.061(7)
K1 N2 3.088(7)
K2 O7 2.864(5)
K2 O8 2.759(6)
K2 O9 2.780(7)
K2 O6 2.808(8)
K2 O5 2.706(8)
K2 O10 2.745(10)
K2 N3 2.891(8)
K2 N4 2.991(9)
O7 C81 1.401(9)
O7 C80 1.432(9)
O8 C82 1.403(9)
O8 C83 1.365(10)
O1 C57 1.411(9)
O1 C56 1.422(10)
O2 C58 1.407(9)
O2 C59 1.406(10)
O00Y C68 1.408(10)
O00Y C69 1.405(9)
O4 C65 1.421(9)
O4 C64 1.379(11)
O3 C63 1.414(10)
O3 C62 1.391(10)
O011 C70 1.394(10)
O011 C71 1.436(11)
O11 C95 1.402(11)
O11 C92 1.413(11)
N1 C55 1.465(11)
N1 C66 1.464(11)
N1 C67 1.463(10)
O9 C86 1.376(11)
O9 C87 1.349(13)
N2 C60 1.470(10)
N2 C61 1.484(12)
N2 C72 1.436(11)
O6 C76 1.295(11)
O6 C77 1.389(11)
C41 H41 1.0000
C41 C42 1.532(10)
C41 C40 1.519(11)
C81 H81A 0.9900
C81 H81B 0.9900
C81 C82 1.496(11)
C11 H11 1.0000
C11 C10 1.511(10)
C11 C12 1.515(10)
O5 C75 1.499(11)
O5 C74 1.338(11)
C14 H14 1.0000
C14 C15 1.515(10)
C14 C13 1.528(10)
C44 H44 1.0000
C44 C43 1.516(11)
C44 C45 1.534(10)
O10 C88 1.189(18)
O10 C89 1.401(14)
C43 H43A 0.9800
C43 H43B 0.9800
C43 H43C 0.9800
C82 H82A 0.9900
C82 H82B 0.9900
C10 H10A 0.9800
C10 H10B 0.9800
C10 H10C 0.9800
C35 H35 1.0000
C35 C34 1.505(12)
C35 C36 1.530(11)
C68 H68A 0.9900
C68 H68B 0.9900
C68 C67 1.498(12)
N3 C84 1.415(13)
N3 C73 1.674(15)
N3 C85 1.357(15)
C58 H58A 0.9900
C58 H58B 0.9900
C58 C57 1.486(12)
C60 H60A 0.9900
C60 H60B 0.9900
C60 C59 1.495(11)
C15 H15A 0.9800
C15 H15B 0.9800
C15 H15C 0.9800
C17 H17 1.0000
C17 C18 1.519(10)
C17 C16 1.529(10)
C53 H53 1.0000
C53 C52 1.505(11)
C53 C54 1.507(12)
C12 H12A 0.9800
C12 H12B 0.9800
C12 H12C 0.9800
C13 H13A 0.9800
C13 H13B 0.9800
C13 H13C 0.9800
C22 H22A 0.9800
C22 H22B 0.9800
C22 H22C 0.9800
C22 C23 1.524(11)
C20 H20 1.0000
C20 C19 1.520(12)
C20 C21 1.508(12)
C59 H59A 0.9900
C59 H59B 0.9900
C65 H65A 0.9900
C65 H65B 0.9900
C65 C66 1.494(13)
C38 H38 1.0000
C38 C37 1.504(12)
C38 C39 1.520(12)
C69 H69A 0.9900
C69 H69B 0.9900
C69 C70 1.468(13)
C26 H26 1.0000
C26 C27 1.520(12)
C26 C25 1.506(11)
N4 C79 1.447(12)
N4 C90 1.535(14)
N4 C78 1.406(11)
C23 H23 1.0000
C23 C24 1.480(11)
C57 H57A 0.9900
C57 H57B 0.9900
C95 H95 1.0000
C95 C94 1.489(13)
C95 C96 1.492(13)
C50 H50 1.0000
C50 C49 1.481(14)
C50 C51 1.499(13)
C7 H7A 0.9800
C7 H7B 0.9800
C7 H7C 0.9800
C7 C8 1.549(11)
C18 H18A 0.9800
C18 H18B 0.9800
C18 H18C 0.9800
C30 H30A 0.9800
C30 H30B 0.9800
C30 H30C 0.9800
C30 C29 1.508(11)
C42 H42A 0.9800
C42 H42B 0.9800
C42 H42C 0.9800
C63 H63A 0.9900
C63 H63B 0.9900
C63 C64 1.489(12)
C62 H62A 0.9900
C62 H62B 0.9900
C62 C61 1.494(12)
C45 H45A 0.9800
C45 H45B 0.9800
C45 H45C 0.9800
C3 H3A 0.9800
C3 H3B 0.9800
C3 H3C 0.9800
C3 C2 1.483(13)
C19 H19A 0.9800
C19 H19B 0.9800
C19 H19C 0.9800
C34 H34A 0.9800
C34 H34B 0.9800
C34 H34C 0.9800
C8 H8 1.0000
C8 C9 1.487(11)
C56 H56A 0.9900
C56 H56B 0.9900
C56 C55 1.502(12)
C86 H86A 0.9900
C86 H86B 0.9900
C86 C85 1.79(2)
C55 H55A 0.9900
C55 H55B 0.9900
C24 H24A 0.9800
C24 H24B 0.9800
C24 H24C 0.9800
C29 H29 1.0000
C29 C28 1.528(13)
C66 H66A 0.9900
C66 H66B 0.9900
C40 H40A 0.9800
C40 H40B 0.9800
C40 H40C 0.9800
C94 H94A 0.9800
C94 H94B 0.9800
C94 H94C 0.9800
C52 H52A 0.9800
C52 H52B 0.9800
C52 H52C 0.9800
C96 H96A 0.9800
C96 H96B 0.9800
C96 H96C 0.9800
C64 H64A 0.9900
C64 H64B 0.9900
C32 H32 1.0000
C32 C31 1.468(15)
C32 C33 1.526(16)
C67 H67A 0.9900
C67 H67B 0.9900
C36 H36A 0.9800
C36 H36B 0.9800
C36 H36C 0.9800
C79 H79A 0.9900
C79 H79B 0.9900
C79 C80 1.488(13)
C84 H84A 0.9900
C84 H84B 0.9900
C84 C83 1.456(14)
C92 H92 1.0000
C92 C91 1.482(13)
C92 C93 1.525(16)
C27 H27A 0.9800
C27 H27B 0.9800
C27 H27C 0.9800
C75 H75A 0.9900
C75 H75B 0.9900
C75 C76 1.375(14)
C9 H9A 0.9800
C9 H9B 0.9800
C9 H9C 0.9800
C47 H47 1.0000
C47 C48 1.509(11)
C47 C46 1.522(12)
C21 H21A 0.9800
C21 H21B 0.9800
C21 H21C 0.9800
C37 H37A 0.9800
C37 H37B 0.9800
C37 H37C 0.9800
C74 H74A 0.9900
C74 H74B 0.9900
C74 C73 1.438(14)
C48 H48A 0.9800
C48 H48B 0.9800
C48 H48C 0.9800
C70 H70A 0.9900
C70 H70B 0.9900
C80 H80A 0.9900
C80 H80B 0.9900
C61 H61A 0.9900
C61 H61B 0.9900
C16 H16A 0.9800
C16 H16B 0.9800
C16 H16C 0.9800
C39 H39A 0.9800
C39 H39B 0.9800
C39 H39C 0.9800
C4 H4A 0.9800
C4 H4B 0.9800
C4 H4C 0.9800
C4 C5 1.467(14)
C72 H72A 0.9900
C72 H72B 0.9900
C72 C71 1.509(14)
C25 H25A 0.9800
C25 H25B 0.9800
C25 H25C 0.9800
C71 H71A 0.9900
C71 H71B 0.9900
C54 H54A 0.9800
C54 H54B 0.9800
C54 H54C 0.9800
C2 C1 1.233(16)
C91 H91A 0.9800
C91 H91B 0.9800
C91 H91C 0.9800
C46 H46A 0.9800
C46 H46B 0.9800
C46 H46C 0.9800
C90 H90A 0.9900
C90 H90B 0.9900
C90 C89 1.355(16)
C5 C6 1.410(13)
C73 H73A 0.9900
C73 H73B 0.9900
C93 H93A 0.9800
C93 H93B 0.9800
C93 H93C 0.9800
C87 H87A 0.9900
C87 H87B 0.9900
C87 C88 1.468(18)
C88 H88A 0.9900
C88 H88B 0.9900
C89 H89A 0.9900
C89 H89B 0.9900
C76 H76A 0.9900
C76 H76B 0.9900
C77 H77A 0.9900
C77 H77B 0.9900
C77 C78 1.703(15)
C28 H28A 0.9800
C28 H28B 0.9800
C28 H28C 0.9800
C49 H49A 0.9800
C49 H49B 0.9800
C49 H49C 0.9800
C85 H85A 0.9900
C85 H85B 0.9900
C51 H51A 0.9800
C51 H51B 0.9800
C51 H51C 0.9800
C6 H6A 0.9800
C6 H6B 0.9800
C6 H6C 0.9800
C31 H31A 0.9800
C31 H31B 0.9800
C31 H31C 0.9800
C1 H1A 0.9500
C1 H1B 0.9500
C33 H33A 0.9800
C33 H33B 0.9800
C33 H33C 0.9800
C78 H78A 0.9900
C78 H78B 0.9900

loop_
_geom_torsion_atom_site_label_1
_geom_torsion_atom_site_label_2
_geom_torsion_atom_site_label_3
_geom_torsion_atom_site_label_4
_geom_torsion
K1 O1 C57 C58 50.0(7)
K1 O1 C56 C55 -59.2(7)
K1 O2 C58 C57 48.8(7)
K1 O2 C59 C60 -61.5(7)
K1 O00Y C68 C67 -55.7(8)
K1 O00Y C69 C70 54.7(8)
K1 O4 C65 C66 -61.5(7)
K1 O4 C64 C63 51.0(8)
K1 O3 C63 C64 49.8(8)
K1 O3 C62 C61 -60.0(8)
K1 O011 C70 C69 43.1(9)
K1 O011 C71 C72 -61.4(8)
K1 N1 C55 C56 -39.6(8)
K1 N1 C66 C65 -35.8(8)
K1 N1 C67 C68 -42.0(9)
K1 N2 C60 C59 -36.9(9)
K1 N2 C61 C62 -39.6(8)
K1 N2 C72 C71 -36.7(9)
K2 O7 C81 C82 60.6(7)
K2 O7 C80 C79 -64.1(8)
K2 O8 C82 C81 31.9(8)
K2 O8 C83 C84 -9.5(14)
K2 O9 C86 C85 39.1(10)
K2 O9 C87 C88 -13.5(16)
K2 O6 C76 C75 -55.4(13)
K2 O6 C77 C78 43.7(10)
K2 O5 C75 C76 -45.0(9)
K2 O5 C74 C73 61.1(13)
K2 O10 C88 C87 -26.4(19)
K2 O10 C89 C90 33(2)
K2 N3 C84 C83 34.0(13)
K2 N3 C73 C74 38.5(10)
K2 N3 C85 C86 54.2(9)
K2 N4 C79 C80 -9.9(12)
K2 N4 C90 C89 57.3(10)
K2 N4 C78 C77 64.9(7)
O7 C81 C82 O8 -63.3(8)
O1 C56 C55 N1 68.1(9)
O2 C58 C57 O1 -67.6(8)
O00Y C68 C67 N1 67.1(10)
O00Y C69 C70 O011 -66.8(9)
O4 C65 C66 N1 66.1(9)
O3 C63 C64 O4 -71.4(10)
O3 C62 C61 N2 69.0(10)
O9 C86 C85 N3 -63.6(11)
O9 C87 C88 O10 26(2)
N2 C60 C59 O2 67.2(10)
N2 C72 C71 O011 65.5(10)
O6 C77 C78 N4 -74.4(10)
C81 O7 C80 C79 176.9(7)
O5 C75 C76 O6 71.9(13)
O5 C74 C73 N3 -73.5(14)
C82 O8 C83 C84 -175.8(9)
C68 O00Y C69 C70 -172.3(7)
N3 C84 C83 O8 -19.0(17)
C58 O2 C59 C60 167.6(7)
C60 N2 C61 C62 -157.4(8)
C60 N2 C72 C71 83.1(10)
C59 O2 C58 C57 -179.6(7)
C65 O4 C64 C63 -179.8(7)
C69 O00Y C68 C67 174.1(7)
N4 C79 C80 O7 51.3(13)
N4 C90 C89 O10 -61.3(19)
C57 O1 C56 C55 170.6(7)
C95 O11 C92 C91 -81.1(12)
C95 O11 C92 C93 155.8(9)
C63 O3 C62 C61 170.9(7)
C62 O3 C63 C64 -179.0(8)
C56 O1 C57 C58 -178.9(6)
C86 O9 C87 C88 -169.8(12)
C55 N1 C66 C65 82.9(9)
C55 N1 C67 C68 -161.3(8)
C66 N1 C55 C56 -159.6(7)
C66 N1 C67 C68 78.6(9)
C64 O4 C65 C66 171.5(7)
C67 N1 C55 C56 79.8(9)
C67 N1 C66 C65 -155.4(7)
C79 N4 C90 C89 178.7(10)
C79 N4 C78 C77 -55.6(10)
C84 N3 C73 C74 155.8(9)
C84 N3 C85 C86 -82.0(12)
C92 O11 C95 C94 -76.6(11)
C92 O11 C95 C96 159.8(8)
C75 O5 C74 C73 -170.6(10)
C74 O5 C75 C76 -168.4(10)
C70 O011 C71 C72 161.8(7)
C80 O7 C81 C82 179.6(6)
C61 N2 C60 C59 79.7(9)
C61 N2 C72 C71 -154.1(8)
C83 O8 C82 C81 -161.0(9)
C72 N2 C60 C59 -156.5(8)
C72 N2 C61 C62 78.7(10)
C71 O011 C70 C69 -179.7(7)
C90 N4 C79 C80 -129.8(10)
C90 N4 C78 C77 178.0(7)
C73 N3 C84 C83 -77.9(13)
C73 N3 C85 C86 159.0(7)
C87 O9 C86 C85 -164.6(10)
C88 O10 C89 C90 -163.8(16)
C89 O10 C88 C87 170.7(13)
C76 O6 C77 C78 -179.3(9)
C77 O6 C76 C75 161.4(12)
C85 N3 C84 C83 171.4(14)
C85 N3 C73 C74 -76.7(11)
C78 N4 C79 C80 108.2(10)
C78 N4 C90 C89 -54.6(12)
